data_4518120
loop_
_publ_author_name
'Takaya, Jun'
'Ogawa, Koki'
'Nakaya, Ryota'
'Iwasawa, Nobuharu'

_publ_section_title
;
 Rhodium-Catalyzed Chemoselective Hydrosilylation of Nitriles to an Imine
 Oxidation Level Enabled by a Pincer-type Group 13 Metallylene Ligand
;
_journal_issue 20
_journal_name_full 'ACS Catalysis'
_journal_page_first 12223
_journal_page_last 12228
_journal_paper_doi 10.1021/acscatal.0c02779
_journal_volume 10
_journal_year 2020
_chemical_formula_moiety 'C44 H34 Cl3 Ga N4 P2 Rh', 'Ga Cl4'
_chemical_formula_sum 'C88 H68 Cl14 Ga4 N8 P4 Rh2'
_chemical_formula_weight 2342.38
_space_group_crystal_system triclinic
_space_group_IT_number 2
_space_group_name_Hall '-P 1'
_space_group_name_H-M_alt 'P -1'
_atom_sites_solution_hydrogens mixed
_atom_sites_solution_primary direct
_atom_sites_solution_secondary difmap
_audit_creation_method SHELXL-2018/3
_cell_angle_alpha 102.6042(10)
_cell_angle_beta 96.8135(10)
_cell_angle_gamma 92.8749(9)
_cell_formula_units_Z 2
_cell_length_a 16.4861(2)
_cell_length_b 17.1218(2)
_cell_length_c 18.1159(2)
_cell_measurement_reflns_used 35355
_cell_measurement_temperature 123(2)
_cell_measurement_theta_max 29.4740
_cell_measurement_theta_min 2.9250
_cell_volume 4939.85(10)
_computing_cell_refinement 'CrysAlisPro 1.171.39.46e (Rigaku OD, 2018)'
_computing_data_collection 'CrysAlisPro 1.171.39.46e (Rigaku OD, 2018)'
_computing_data_reduction 'CrysAlisPro 1.171.39.46e (Rigaku OD, 2018)'
_computing_molecular_graphics Yadokari-XG
_computing_publication_material Yadokari-XG
_computing_structure_refinement 'SHELXL-2018/3 (Sheldrick, 2018)'
_computing_structure_solution SIR-2014
_diffrn_ambient_temperature 123(2)
_diffrn_measured_fraction_theta_full 0.996
_diffrn_measured_fraction_theta_max 0.996
_diffrn_measurement_device_type 'Rigaku (Mo) X-ray Source'
_diffrn_measurement_method '\w scans'
_diffrn_radiation_type MoK\a
_diffrn_radiation_wavelength 0.71073
_diffrn_reflns_av_R_equivalents 0.0443
_diffrn_reflns_av_unetI/netI 0.0388
_diffrn_reflns_Laue_measured_fraction_full 0.996
_diffrn_reflns_Laue_measured_fraction_max 0.996
_diffrn_reflns_limit_h_max 20
_diffrn_reflns_limit_h_min -20
_diffrn_reflns_limit_k_max 21
_diffrn_reflns_limit_k_min -21
_diffrn_reflns_limit_l_max 22
_diffrn_reflns_limit_l_min -22
_diffrn_reflns_number 82573
_diffrn_reflns_point_group_measured_fraction_full 0.996
_diffrn_reflns_point_group_measured_fraction_max 0.996
_diffrn_reflns_theta_full 25.242
_diffrn_reflns_theta_max 26.373
_diffrn_reflns_theta_min 2.775
_diffrn_source 'Rotating-anode X-ray tube'
_exptl_absorpt_coefficient_mu 1.892
_exptl_absorpt_correction_T_max 1.000
_exptl_absorpt_correction_T_min 0.546
_exptl_absorpt_correction_type gaussian
_exptl_absorpt_process_details
;
CrysAlisPro 1.171.40.67a (Rigaku Oxford Diffraction, 2019)
Numerical absorption correction based on gaussian integration over
			a multifaceted crystal model
Empirical absorption correction using spherical harmonics,
 implemented in SCALE3 ABSPACK scaling algorithm.
;
_exptl_crystal_colour yellow
_exptl_crystal_density_diffrn 1.575
_exptl_crystal_description prism
_exptl_crystal_F_000 2328
_exptl_crystal_size_max 0.510
_exptl_crystal_size_mid 0.060
_exptl_crystal_size_min 0.050
_refine_diff_density_max 2.506
_refine_diff_density_min -1.150
_refine_diff_density_rms 0.174
_refine_ls_extinction_method none
_refine_ls_goodness_of_fit_ref 1.231
_refine_ls_hydrogen_treatment mixed
_refine_ls_matrix_type full
_refine_ls_number_parameters 1296
_refine_ls_number_reflns 20167
_refine_ls_number_restraints 107
_refine_ls_restrained_S_all 1.238
_refine_ls_R_factor_all 0.1090
_refine_ls_R_factor_gt 0.0988
_refine_ls_shift/su_max 0.001
_refine_ls_shift/su_mean 0.000
_refine_ls_structure_factor_coef Fsqd
_refine_ls_weighting_details 'w=1/[\s^2^(Fo^2^)+91.8789P] where P=(Fo^2^+2Fc^2^)/3'
_refine_ls_weighting_scheme calc
_refine_ls_wR_factor_gt 0.2187
_refine_ls_wR_factor_ref 0.2224
_reflns_Friedel_coverage 0.000
_reflns_number_gt 17468
_reflns_number_total 20167
_reflns_threshold_expression 'I > 2\s(I)'
_cod_data_source_file cs0c02779_si_002.cif
_cod_data_source_block 2-Ga
_cod_depositor_comments 'Adding full bibliography for 4518119--4518122.cif.'
_cod_original_cell_volume 4939.84(10)
_cod_database_code 4518120
_shelx_shelxl_version_number 2018/3
_shelx_space_group_comment
;
The symmetry employed for this shelxl refinement is uniquely defined
by the following loop, which should always be used as a source of
symmetry information in preference to the above space-group names.
They are only intended as comments.
;
_shelx_estimated_absorpt_t_min 0.445
_shelx_estimated_absorpt_t_max 0.911

loop_
_space_group_symop_operation_xyz
'x, y, z'
'-x, -y, -z'

loop_
_atom_site_label
_atom_site_type_symbol
_atom_site_fract_x
_atom_site_fract_y
_atom_site_fract_z
_atom_site_U_iso_or_equiv
_atom_site_adp_type
_atom_site_occupancy
_atom_site_site_symmetry_order
_atom_site_calc_flag
_atom_site_refinement_flags_posn
_atom_site_refinement_flags_adp
_atom_site_refinement_flags_occupancy
_atom_site_disorder_assembly
_atom_site_disorder_group
Rh1 Rh 0.10710(5) 0.20647(4) 0.00884(4) 0.02871(18) Uani 1 1 d . . . . .
Ga1 Ga 0.15301(7) 0.32608(6) -0.02788(6) 0.0295(2) Uani 1 1 d . . . . .
Cl1 Cl 0.04989(17) 0.11124(15) 0.08074(15) 0.0411(6) Uani 1 1 d . . . . .
Cl2 Cl 0.07416(15) 0.32387(13) 0.09712(14) 0.0325(5) Uani 1 1 d . . . . .
Cl3 Cl 0.21869(18) 0.32094(16) -0.13149(15) 0.0439(6) Uani 1 1 d . . . . .
P1 P -0.01631(18) 0.20745(15) -0.06864(16) 0.0372(6) Uani 1 1 d . . . . .
P2 P 0.23773(16) 0.21250(15) 0.07625(15) 0.0308(5) Uani 1 1 d . . . . .
N1 N 0.0387(5) 0.3573(4) -0.0750(4) 0.0296(17) Uani 1 1 d . . . . .
N2 N 0.1636(5) 0.4496(4) -0.0080(4) 0.0260(16) Uani 1 1 d . . . . .
N3 N 0.2567(5) 0.3640(4) 0.0571(4) 0.0270(16) Uani 1 1 d . . . . .
C1 C -0.0258(6) 0.3026(6) -0.1009(6) 0.036(2) Uani 1 1 d . . . . .
C2 C -0.0948(7) 0.3208(6) -0.1432(7) 0.042(3) Uani 1 1 d . . . . .
H2 H -0.140625 0.282664 -0.160959 0.051 Uiso 1 1 calc R U . . .
C3 C -0.0951(8) 0.3974(6) -0.1593(7) 0.049(3) Uani 1 1 d . . . . .
H3 H -0.140186 0.410072 -0.191145 0.059 Uiso 1 1 calc R U . . .
C4 C -0.0308(7) 0.4545(6) -0.1294(6) 0.043(3) Uani 1 1 d . . . . .
H4 H -0.031713 0.507310 -0.137803 0.051 Uiso 1 1 calc R U . . .
C5 C 0.0349(6) 0.4316(6) -0.0868(6) 0.035(2) Uani 1 1 d . . . . .
C6 C 0.1081(7) 0.4859(6) -0.0487(6) 0.034(2) Uani 1 1 d . . . . .
C7 C 0.1221(7) 0.5664(6) -0.0502(7) 0.045(3) Uani 1 1 d . . . . .
H7 H 0.083549 0.592121 -0.078033 0.055 Uiso 1 1 calc R U . . .
C8 C 0.1940(8) 0.6080(7) -0.0098(8) 0.055(3) Uani 1 1 d . . . . .
H8 H 0.205047 0.662936 -0.009996 0.066 Uiso 1 1 calc R U . . .
C9 C 0.2496(7) 0.5699(6) 0.0306(7) 0.043(3) Uani 1 1 d . . . . .
H9 H 0.298349 0.598628 0.058763 0.052 Uiso 1 1 calc R U . . .
C10 C 0.2340(6) 0.4913(6) 0.0296(6) 0.034(2) Uani 1 1 d . . . . .
C11 C 0.2858(6) 0.4414(5) 0.0710(5) 0.0283(19) Uani 1 1 d . . . . .
C12 C 0.3548(6) 0.4713(6) 0.1223(5) 0.032(2) Uani 1 1 d . . . . .
H12 H 0.374645 0.526071 0.131319 0.039 Uiso 1 1 calc R U . . .
C13 C 0.3943(6) 0.4187(6) 0.1602(6) 0.035(2) Uani 1 1 d . . . . .
H13 H 0.442713 0.437096 0.195048 0.042 Uiso 1 1 calc R U . . .
C14 C 0.3629(7) 0.3386(6) 0.1471(6) 0.038(2) Uani 1 1 d . . . . .
H14 H 0.389112 0.301964 0.172736 0.045 Uiso 1 1 calc R U . . .
C15 C 0.2925(6) 0.3144(6) 0.0957(6) 0.030(2) Uani 1 1 d . . . . .
C16 C -0.0327(10) 0.1326(7) -0.1588(7) 0.067(4) Uani 1 1 d . . . . .
C17 C -0.0049(12) 0.1474(10) -0.2235(9) 0.086(5) Uani 1 1 d . U . . .
H17 H 0.021257 0.198310 -0.222674 0.103 Uiso 1 1 calc R U . . .
C18 C -0.0153(17) 0.0880(15) -0.2892(12) 0.125(8) Uani 1 1 d . U . . .
H18 H 0.003373 0.096608 -0.334648 0.150 Uiso 1 1 calc R U . . .
C19 C -0.0546(16) 0.0144(13) -0.2867(14) 0.121(8) Uani 1 1 d . U . . .
H19 H -0.064283 -0.025866 -0.332729 0.145 Uiso 1 1 calc R U . . .
C20 C -0.0792(14) -0.0033(11) -0.2252(13) 0.110(7) Uani 1 1 d . U . . .
H20 H -0.103033 -0.055152 -0.225880 0.132 Uiso 1 1 calc R U . . .
C21 C -0.0686(10) 0.0569(7) -0.1602(10) 0.077(5) Uani 1 1 d . U . . .
H21 H -0.086213 0.046630 -0.114909 0.093 Uiso 1 1 calc R U . . .
C22 C -0.1137(7) 0.1985(7) -0.0290(8) 0.050(3) Uani 1 1 d . . . . .
C23 C -0.1137(8) 0.2168(7) 0.0496(9) 0.059(4) Uani 1 1 d . . . . .
H23 H -0.063663 0.232355 0.082795 0.071 Uiso 1 1 calc R U . . .
C24 C -0.1873(9) 0.2121(9) 0.0793(12) 0.075(5) Uani 1 1 d . . . . .
H24 H -0.186508 0.223941 0.133169 0.090 Uiso 1 1 calc R U . . .
C25 C -0.2574(12) 0.1920(11) 0.0357(15) 0.100(7) Uani 1 1 d . . . . .
H25 H -0.306753 0.189963 0.057637 0.119 Uiso 1 1 calc R U . . .
C26 C -0.2592(9) 0.1735(9) -0.0441(15) 0.096(7) Uani 1 1 d . . . . .
H26 H -0.310139 0.158437 -0.075949 0.115 Uiso 1 1 calc R U . . .
C27 C -0.1876(8) 0.1768(7) -0.0769(9) 0.066(4) Uani 1 1 d . . . . .
H27 H -0.189014 0.164609 -0.130743 0.079 Uiso 1 1 calc R U . . .
C28 C 0.3093(7) 0.1499(6) 0.0289(7) 0.045(3) Uani 1 1 d . . . . .
C29 C 0.2999(8) 0.0662(6) 0.0236(8) 0.055(3) Uani 1 1 d . . . . .
H112 H 0.266761 0.043889 0.054415 0.04(7) Uiso 0.5 1 calc R . P A 4
H113 H 0.250052 0.043433 0.034095 0.10(14) Uiso 0.5 1 calc R . P B 8
C30 C 0.358(3) 0.019(3) 0.0046(18) 0.059(11) Uani 0.5 1 d . . P C 8
H30 H 0.354327 -0.033731 0.012463 0.071 Uiso 0.5 1 calc R U P C 8
C31 C 0.420(3) 0.0442(18) -0.025(2) 0.076(11) Uani 0.5 1 d . . P C 8
H31 H 0.454665 0.006988 -0.049530 0.091 Uiso 0.5 1 calc R U P C 8
C32 C 0.435(3) 0.1272(18) -0.020(3) 0.093(12) Uani 0.5 1 d . . P C 8
H32 H 0.482727 0.147586 -0.036021 0.111 Uiso 0.5 1 calc R U P C 8
C33 C 0.379(2) 0.1777(17) 0.0095(18) 0.058(9) Uani 0.5 1 d . . P C 8
H33 H 0.390458 0.233995 0.016248 0.069 Uiso 0.5 1 calc R U P C 8
C34 C 0.3952(17) 0.0462(14) -0.0747(18) 0.050(6) Uani 0.5 1 d . . P C 4
H34 H 0.425552 0.011489 -0.107502 0.059 Uiso 0.5 1 calc R U P C 4
C35 C 0.4029(15) 0.1290(16) -0.0698(15) 0.046(6) Uani 0.5 1 d . . P C 4
H35 H 0.439569 0.150184 -0.098529 0.055 Uiso 0.5 1 calc R U P C 4
C36 C 0.3596(16) 0.1784(18) -0.0258(15) 0.036(6) Uani 0.5 1 d . . P C 4
H36 H 0.360379 0.233092 -0.028788 0.043 Uiso 0.5 1 calc R U P C 4
C37 C 0.2489(6) 0.1941(6) 0.1712(6) 0.040(2) Uani 1 1 d . . . . .
C38 C 0.3152(7) 0.1615(8) 0.2038(8) 0.057(4) Uani 1 1 d . . . . .
H38 H 0.357221 0.143563 0.174055 0.069 Uiso 1 1 calc R U . . .
C39 C 0.3217(11) 0.1545(11) 0.2784(10) 0.083(5) Uani 1 1 d . . . . .
H39 H 0.367687 0.130814 0.298511 0.099 Uiso 1 1 calc R U . . .
C40 C 0.2652(10) 0.1801(9) 0.3236(8) 0.068(4) Uani 1 1 d . . . . .
H40 H 0.271663 0.175428 0.375264 0.082 Uiso 1 1 calc R U . . .
C41 C 0.1973(9) 0.2133(8) 0.2943(7) 0.056(3) Uani 1 1 d . . . . .
H41 H 0.156626 0.230943 0.325759 0.067 Uiso 1 1 calc R U . . .
C42 C 0.1882(7) 0.2210(7) 0.2187(6) 0.042(3) Uani 1 1 d . . . . .
H42 H 0.141561 0.244110 0.198924 0.051 Uiso 1 1 calc R U . . .
N4 N 0.1393(6) 0.1120(5) -0.0736(5) 0.039(2) Uani 1 1 d . . . . .
C43 C 0.1077(8) 0.0362(6) -0.0809(7) 0.048(3) Uani 1 1 d . . . . .
H43 H 0.068586 0.026919 -0.048600 0.057 Uiso 1 1 calc R U . . .
C44 C 0.1285(10) -0.0267(8) -0.1313(8) 0.069(4) Uani 1 1 d . . . . .
H44 H 0.105221 -0.079081 -0.133221 0.082 Uiso 1 1 calc R U . . .
C45 C 0.1831(12) -0.0158(8) -0.1798(9) 0.083(5) Uani 1 1 d . . . . .
H45 H 0.198889 -0.060093 -0.215323 0.100 Uiso 1 1 calc R U . . .
C46 C 0.2148(14) 0.0611(8) -0.1760(10) 0.100(7) Uani 1 1 d . . . . .
H46 H 0.251717 0.071517 -0.209857 0.120 Uiso 1 1 calc R U . . .
C47 C 0.1917(11) 0.1224(8) -0.1222(8) 0.068(4) Uani 1 1 d . . . . .
H47 H 0.214278 0.175298 -0.119239 0.082 Uiso 1 1 calc R U . . .
Rh2 Rh 0.40316(5) 0.71267(4) 0.33422(4) 0.02628(17) Uani 1 1 d . . . . .
Ga2 Ga 0.50812(6) 0.70928(6) 0.43743(6) 0.0261(2) Uani 1 1 d . . . . .
Cl4 Cl 0.30180(16) 0.68311(15) 0.21245(14) 0.0366(5) Uani 1 1 d . . . . .
Cl5 Cl 0.45673(16) 0.58420(14) 0.30932(14) 0.0355(5) Uani 1 1 d . . . . .
Cl6 Cl 0.54236(17) 0.81966(14) 0.53212(14) 0.0384(6) Uani 1 1 d . . . . .
P3 P 0.31048(16) 0.66820(15) 0.40639(15) 0.0305(5) Uani 1 1 d . . . . .
P4 P 0.50597(16) 0.75569(16) 0.27128(14) 0.0322(5) Uani 1 1 d . . . . .
N5 N 0.4427(5) 0.6362(4) 0.4954(4) 0.0278(17) Uani 1 1 d . . . . .
N6 N 0.5966(5) 0.6501(4) 0.4913(4) 0.0285(17) Uani 1 1 d . . . . .
N7 N 0.6119(5) 0.7174(5) 0.3802(4) 0.0297(17) Uani 1 1 d . . . . .
C48 C 0.3601(6) 0.6254(5) 0.4849(5) 0.0269(19) Uani 1 1 d . . . . .
C49 C 0.3203(8) 0.5873(6) 0.5297(6) 0.042(3) Uani 1 1 d . . . . .
H49 H 0.262074 0.582846 0.523536 0.050 Uiso 1 1 calc R U . . .
C50 C 0.3638(8) 0.5544(6) 0.5848(6) 0.043(3) Uani 1 1 d . . . . .
H50 H 0.336220 0.527856 0.616597 0.052 Uiso 1 1 calc R U . . .
C51 C 0.4484(7) 0.5616(6) 0.5917(6) 0.040(3) Uani 1 1 d . . . . .
H51 H 0.479928 0.538226 0.627390 0.048 Uiso 1 1 calc R U . . .
C52 C 0.4869(7) 0.6028(6) 0.5467(6) 0.035(2) Uani 1 1 d . . . . .
C53 C 0.5761(7) 0.6147(6) 0.5456(5) 0.034(2) Uani 1 1 d . . . . .
C54 C 0.6365(7) 0.5931(6) 0.5969(6) 0.042(3) Uani 1 1 d . . . . .
H54 H 0.622371 0.570331 0.637428 0.051 Uiso 1 1 calc R U . . .
C55 C 0.7164(8) 0.6058(7) 0.5865(7) 0.049(3) Uani 1 1 d . . . . .
H55 H 0.758617 0.589916 0.619364 0.059 Uiso 1 1 calc R U . . .
C56 C 0.7372(7) 0.6420(7) 0.5281(6) 0.043(3) Uani 1 1 d . . . . .
H56 H 0.792753 0.651435 0.521065 0.051 Uiso 1 1 calc R U . . .
C57 C 0.6740(6) 0.6633(6) 0.4812(5) 0.032(2) Uani 1 1 d . . . . .
C58 C 0.6833(6) 0.7000(6) 0.4162(6) 0.036(2) Uani 1 1 d . . . . .
C59 C 0.7557(8) 0.7110(9) 0.3871(8) 0.061(4) Uani 1 1 d . . . . .
H59 H 0.806183 0.699154 0.411867 0.073 Uiso 1 1 calc R U . . .
C60 C 0.7532(9) 0.7394(12) 0.3216(10) 0.087(6) Uani 1 1 d . . . . .
H60 H 0.802803 0.748237 0.301741 0.105 Uiso 1 1 calc R U . . .
C61 C 0.6798(8) 0.7554(10) 0.2839(7) 0.065(4) Uani 1 1 d . . . . .
H61 H 0.677958 0.774534 0.238329 0.078 Uiso 1 1 calc R U . . .
C62 C 0.6082(6) 0.7419(6) 0.3160(6) 0.039(2) Uani 1 1 d . . . . .
C63 C 0.2536(7) 0.7456(6) 0.4573(7) 0.042(3) Uani 1 1 d . . . . .
C64 C 0.1882(10) 0.7742(9) 0.4211(12) 0.087(6) Uani 1 1 d . . . . .
H64 H 0.169768 0.749871 0.369042 0.104 Uiso 1 1 calc R U . . .
C65 C 0.1490(11) 0.8357(10) 0.4563(14) 0.096(6) Uani 1 1 d . . . . .
H65 H 0.103128 0.852788 0.428768 0.115 Uiso 1 1 calc R U . . .
C66 C 0.1727(13) 0.8734(11) 0.5290(13) 0.096(6) Uani 1 1 d . U . . .
H66 H 0.145842 0.917697 0.553631 0.115 Uiso 1 1 calc R U . . .
C67 C 0.2366(14) 0.8451(12) 0.5652(11) 0.107(6) Uani 1 1 d . U . . .
H67 H 0.253158 0.868581 0.617767 0.129 Uiso 1 1 calc R U . . .
C68 C 0.2796(11) 0.7834(9) 0.5299(8) 0.075(5) Uani 1 1 d . U . . .
H68 H 0.327031 0.768044 0.556674 0.091 Uiso 1 1 calc R U . . .
C69 C 0.2339(6) 0.5863(6) 0.3595(6) 0.034(2) Uani 1 1 d . . . . .
C70 C 0.1597(7) 0.5749(8) 0.3872(8) 0.055(3) Uani 1 1 d . . . . .
H70 H 0.147205 0.611720 0.430941 0.066 Uiso 1 1 calc R U . . .
C71 C 0.1042(8) 0.5106(8) 0.3514(8) 0.055(3) Uani 1 1 d . . . . .
H71 H 0.054016 0.503563 0.370954 0.066 Uiso 1 1 calc R U . . .
C72 C 0.1211(7) 0.4568(7) 0.2880(7) 0.047(3) Uani 1 1 d . . . . .
H72 H 0.083380 0.412170 0.264085 0.057 Uiso 1 1 calc R U . . .
C73 C 0.1940(7) 0.4685(7) 0.2595(7) 0.046(3) Uani 1 1 d . . . . .
H73 H 0.205370 0.432009 0.215054 0.055 Uiso 1 1 calc R U . . .
C74 C 0.2501(6) 0.5316(6) 0.2939(5) 0.033(2) Uani 1 1 d . . . . .
H74 H 0.299820 0.538343 0.273470 0.040 Uiso 1 1 calc R U . . .
C75 C 0.5112(8) 0.8616(8) 0.2685(8) 0.058(4) Uani 1 1 d . . . . .
C76 C 0.4346(13) 0.8808(12) 0.2262(11) 0.042(5) Uani 0.535(13) 1 d . . P D 1
H76 H 0.390927 0.840555 0.206186 0.050 Uiso 0.535(13) 1 calc R U P D 1
C77 C 0.4281(15) 0.9578(14) 0.2165(16) 0.056(7) Uani 0.535(13) 1 d . . P D 1
H77 H 0.379561 0.972868 0.191102 0.067 Uiso 0.535(13) 1 calc R U P D 1
C78 C 0.495(2) 1.0124(18) 0.245(2) 0.062(10) Uani 0.535(13) 1 d . . P D 1
H78 H 0.492612 1.066154 0.239453 0.074 Uiso 0.535(13) 1 calc R U P D 1
C79 C 0.5696(19) 0.9881(16) 0.2844(18) 0.062(8) Uani 0.535(13) 1 d . . P D 1
H79 H 0.615267 1.025701 0.305606 0.074 Uiso 0.535(13) 1 calc R U P D 1
C80 C 0.5710(15) 0.9087(14) 0.2893(13) 0.048(6) Uani 0.535(13) 1 d . . P D 1
H80 H 0.620522 0.890458 0.309525 0.058 Uiso 0.535(13) 1 calc R U P D 1
C81 C 0.5360(15) 0.9200(12) 0.3536(12) 0.037(5) Uani 0.465(13) 1 d . . P D -1
H81 H 0.543587 0.898268 0.397701 0.044 Uiso 0.465(13) 1 calc R U P D -1
C82 C 0.5457(14) 1.0031(15) 0.3597(13) 0.043(6) Uani 0.465(13) 1 d . . P D -1
H82 H 0.553303 1.037934 0.408955 0.051 Uiso 0.465(13) 1 calc R U P D -1
C83 C 0.545(2) 1.0352(18) 0.2980(17) 0.050(7) Uani 0.465(13) 1 d . . P D -1
H83 H 0.550319 1.091787 0.303696 0.060 Uiso 0.465(13) 1 calc R U P D -1
C84 C 0.536(4) 0.988(2) 0.231(2) 0.092(17) Uani 0.465(13) 1 d . . P D -1
H84 H 0.536583 1.011766 0.188313 0.110 Uiso 0.465(13) 1 calc R U P D -1
C85 C 0.5241(19) 0.9023(15) 0.2154(16) 0.055(7) Uani 0.465(13) 1 d . U P D -1
H85 H 0.525696 0.872806 0.164771 0.066 Uiso 0.465(13) 1 calc R U P D -1
C86 C 0.5052(7) 0.6995(8) 0.1731(6) 0.046(3) Uani 1 1 d . . . . .
C87 C 0.5555(10) 0.6341(11) 0.1600(9) 0.079(4) Uani 1 1 d . U . . .
H87 H 0.595(7) 0.610(8) 0.197(9) 0.095 Uiso 1 1 d . U . . .
C88 C 0.5538(12) 0.5893(13) 0.0846(11) 0.097(6) Uani 1 1 d . U . . .
H88 H 0.584306 0.543481 0.074495 0.117 Uiso 1 1 calc R U . . .
C89 C 0.5084(12) 0.6119(13) 0.0268(11) 0.088(5) Uani 1 1 d . U . . .
H89 H 0.510219 0.583109 -0.024044 0.106 Uiso 1 1 calc R U . . .
C90 C 0.4619(13) 0.6725(12) 0.0385(8) 0.099(8) Uani 1 1 d . . . . .
H90 H 0.430820 0.685874 -0.003997 0.118 Uiso 1 1 calc R U . . .
C91 C 0.4570(8) 0.7188(8) 0.1138(8) 0.060(4) Uani 1 1 d . . . . .
H91 H 0.421795 0.761177 0.122161 0.072 Uiso 1 1 calc R U . . .
N8 N 0.3659(5) 0.8285(5) 0.3628(5) 0.0355(19) Uani 1 1 d . . . . .
C92 C 0.3314(16) 0.8676(13) 0.3107(13) 0.039(6) Uani 0.465(13) 1 d . . P D -1
H92 H 0.325419 0.838943 0.258945 0.047 Uiso 0.465(13) 1 calc R U P D -1
C93 C 0.3051(18) 0.940(2) 0.323(2) 0.062(10) Uani 0.465(13) 1 d . . P D -1
H93 H 0.279168 0.960810 0.282176 0.075 Uiso 0.465(13) 1 calc R U P D -1
C94 C 0.3163(11) 0.9839(8) 0.3948(10) 0.076(5) Uani 1 1 d . . . . .
H114 H 0.295800 1.034372 0.413341 0.091 Uiso 1 1 calc R U . D 1
C95 C 0.3451(17) 0.9495(14) 0.4559(16) 0.047(6) Uani 0.465(13) 1 d . . P D -1
H95 H 0.346377 0.977233 0.507576 0.056 Uiso 0.465(13) 1 calc R U P D -1
C96 C 0.3715(13) 0.8724(11) 0.4363(14) 0.034(5) Uani 0.465(13) 1 d . U P D -1
H96 H 0.394606 0.849126 0.476156 0.040 Uiso 0.465(13) 1 calc R U P D -1
C97 C 0.4182(17) 0.8882(12) 0.4032(13) 0.050(6) Uani 0.535(13) 1 d . . P D 1
H97 H 0.471879 0.877232 0.421440 0.060 Uiso 0.535(13) 1 calc R U P D 1
C98 C 0.396(2) 0.9653(12) 0.4189(16) 0.066(9) Uani 0.535(13) 1 d . . P D 1
H98 H 0.434935 1.007243 0.446675 0.080 Uiso 0.535(13) 1 calc R U P D 1
C99 C 0.272(2) 0.9242(18) 0.343(2) 0.068(8) Uani 0.535(13) 1 d . . P D 1
H99 H 0.226005 0.935901 0.311795 0.081 Uiso 0.535(13) 1 calc R U P D 1
C100 C 0.2932(19) 0.8425(17) 0.3349(18) 0.070(8) Uani 0.535(13) 1 d . . P D 1
H100 H 0.254456 0.799347 0.309265 0.083 Uiso 0.535(13) 1 calc R U P D 1
Ga3 Ga 0.4071(2) 0.74642(17) 0.78689(19) 0.0549(8) Uani 0.751(7) 1 d D U P E 2
Cl7 Cl 0.4610(4) 0.8350(4) 0.8878(3) 0.0846(19) Uani 0.751(7) 1 d D . P E 2
Cl8 Cl 0.3950(6) 0.6283(6) 0.8114(7) 0.122(4) Uani 0.751(7) 1 d D . P E 2
Cl9 Cl 0.4930(4) 0.7410(4) 0.7063(3) 0.0663(18) Uani 0.751(7) 1 d D . P E 2
Cl10 Cl 0.2899(5) 0.7786(6) 0.7415(4) 0.115(3) Uani 0.751(7) 1 d D . P E 2
Ga4 Ga 0.3732(5) 0.7344(5) 0.7634(4) 0.052(2) Uani 0.249(7) 1 d D U P E 6
Cl11 Cl 0.3494(16) 0.8578(10) 0.8189(13) 0.130(9) Uani 0.249(7) 1 d D U P E 6
Cl12 Cl 0.4089(18) 0.6629(18) 0.8415(14) 0.114(10) Uani 0.249(7) 1 d D U P E 6
Cl13 Cl 0.4575(12) 0.7588(12) 0.6877(12) 0.075(7) Uani 0.249(7) 1 d D . P E 6
Cl14 Cl 0.2602(8) 0.6845(13) 0.6950(9) 0.090(7) Uani 0.249(7) 1 d D . P E 6
Ga5 Ga 0.85556(16) 0.52846(17) 0.30668(17) 0.0545(8) Uani 0.532(3) 1 d . . P F 7
Cl15 Cl 0.7292(4) 0.5410(5) 0.2690(4) 0.0712(19) Uani 0.532(3) 1 d . . P F 7
Cl16 Cl 0.8674(4) 0.5135(4) 0.4237(4) 0.0633(17) Uani 0.532(3) 1 d . . P F 7
Cl17 Cl 0.9334(4) 0.6347(4) 0.3059(5) 0.0703(19) Uani 0.532(3) 1 d . . P F 7
Cl18 Cl 0.8992(4) 0.4241(5) 0.2387(4) 0.0707(19) Uani 0.532(3) 1 d . . P F 7
Ga6 Ga 0.89638(17) 0.88690(16) 0.45163(15) 0.0424(8) Uani 0.468(3) 1 d . . P F 3
Cl19 Cl 0.7958(6) 0.9280(5) 0.3870(6) 0.093(3) Uani 0.468(3) 1 d . . P F 3
Cl20 Cl 0.8525(7) 0.8481(6) 0.5448(5) 0.089(3) Uani 0.468(3) 1 d . . P F 3
Cl21 Cl 0.9918(8) 0.9843(5) 0.4925(7) 0.050(2) Uani 0.468(3) 1 d . . P F 3
Cl22 Cl 0.9490(5) 0.7856(5) 0.3838(6) 0.083(3) Uani 0.468(3) 1 d . . P F 3
C111 C 0.344(2) 0.0153(18) -0.033(2) 0.050(8) Uani 0.5 1 d . . P C 4
H111 H 0.337344 -0.041378 -0.039361 0.060 Uiso 0.5 1 calc R U P C 4

loop_
_atom_site_aniso_label
_atom_site_aniso_U_11
_atom_site_aniso_U_22
_atom_site_aniso_U_33
_atom_site_aniso_U_23
_atom_site_aniso_U_13
_atom_site_aniso_U_12
Rh1 0.0353(4) 0.0208(3) 0.0292(4) 0.0078(3) -0.0022(3) 0.0000(3)
Ga1 0.0350(6) 0.0193(5) 0.0316(5) 0.0060(4) -0.0049(4) -0.0011(4)
Cl1 0.0510(16) 0.0290(12) 0.0436(14) 0.0140(10) -0.0004(12) -0.0043(11)
Cl2 0.0348(12) 0.0262(11) 0.0360(12) 0.0075(9) 0.0026(10) -0.0014(9)
Cl3 0.0543(17) 0.0395(14) 0.0385(14) 0.0105(11) 0.0088(12) -0.0057(12)
P1 0.0436(16) 0.0227(12) 0.0422(15) 0.0123(11) -0.0123(12) -0.0048(11)
P2 0.0326(13) 0.0250(12) 0.0370(14) 0.0144(10) -0.0002(11) 0.0011(10)
N1 0.031(4) 0.021(4) 0.033(4) 0.004(3) -0.007(3) -0.001(3)
N2 0.028(4) 0.019(4) 0.028(4) 0.005(3) -0.001(3) -0.004(3)
N3 0.028(4) 0.019(4) 0.034(4) 0.007(3) 0.003(3) 0.001(3)
C1 0.039(6) 0.026(5) 0.043(6) 0.015(4) -0.007(5) 0.002(4)
C2 0.039(6) 0.033(5) 0.054(7) 0.017(5) -0.009(5) -0.006(4)
C3 0.053(7) 0.030(5) 0.060(7) 0.015(5) -0.021(6) 0.004(5)
C4 0.051(7) 0.024(5) 0.052(7) 0.020(5) -0.013(5) -0.008(5)
C5 0.040(6) 0.024(5) 0.041(6) 0.010(4) -0.001(4) 0.002(4)
C6 0.044(6) 0.021(4) 0.037(5) 0.007(4) -0.001(4) 0.004(4)
C7 0.052(7) 0.023(5) 0.057(7) 0.012(5) -0.017(5) 0.000(5)
C8 0.066(8) 0.023(5) 0.071(8) 0.014(5) -0.020(7) 0.000(5)
C9 0.046(6) 0.025(5) 0.051(7) 0.005(5) -0.014(5) -0.005(4)
C10 0.043(6) 0.028(5) 0.032(5) 0.012(4) -0.002(4) 0.003(4)
C11 0.024(5) 0.027(5) 0.033(5) 0.008(4) -0.001(4) 0.002(4)
C12 0.038(5) 0.022(4) 0.030(5) -0.003(4) -0.004(4) -0.002(4)
C13 0.033(5) 0.030(5) 0.037(5) 0.000(4) -0.006(4) -0.004(4)
C14 0.041(6) 0.032(5) 0.036(5) 0.005(4) -0.007(4) 0.005(4)
C15 0.026(5) 0.029(5) 0.035(5) 0.010(4) -0.003(4) -0.001(4)
C16 0.106(12) 0.038(7) 0.043(7) 0.003(5) -0.039(7) 0.014(7)
C17 0.123(13) 0.054(8) 0.067(9) -0.001(7) -0.021(9) 0.023(8)
C18 0.178(17) 0.119(14) 0.071(11) 0.019(10) -0.019(11) 0.047(13)
C19 0.154(16) 0.077(11) 0.103(13) -0.021(10) -0.036(12) 0.029(11)
C20 0.134(14) 0.065(10) 0.112(13) 0.016(10) -0.051(11) 0.016(10)
C21 0.092(10) 0.031(6) 0.090(10) 0.011(6) -0.051(8) -0.010(6)
C22 0.046(7) 0.030(6) 0.077(9) 0.026(6) -0.011(6) -0.003(5)
C23 0.050(8) 0.040(7) 0.095(11) 0.040(7) -0.001(7) -0.004(6)
C24 0.055(9) 0.055(8) 0.136(15) 0.058(10) 0.020(9) 0.019(7)
C25 0.078(12) 0.080(12) 0.17(2) 0.095(14) 0.011(13) -0.012(9)
C26 0.039(8) 0.050(8) 0.20(2) 0.069(12) -0.033(11) -0.016(6)
C27 0.049(8) 0.045(7) 0.099(11) 0.037(7) -0.034(7) -0.025(6)
C28 0.043(6) 0.025(5) 0.071(8) 0.016(5) 0.016(6) 0.001(5)
C29 0.057(8) 0.022(5) 0.086(10) 0.017(6) 0.010(7) -0.002(5)
C30 0.07(2) 0.059(19) 0.044(18) 0.012(17) -0.012(18) 0.018(15)
C31 0.12(3) 0.045(16) 0.08(2) 0.019(17) 0.06(2) 0.037(19)
C32 0.12(3) 0.034(16) 0.12(3) -0.009(19) 0.04(3) -0.023(18)
C33 0.11(3) 0.019(11) 0.047(18) 0.004(13) 0.019(18) -0.003(14)
C34 0.063(17) 0.031(12) 0.061(17) 0.014(12) 0.024(14) 0.016(11)
C35 0.033(13) 0.056(16) 0.047(14) 0.007(12) 0.005(11) -0.002(11)
C36 0.036(13) 0.040(13) 0.040(15) 0.022(13) 0.009(12) 0.002(10)
C37 0.031(5) 0.041(6) 0.049(6) 0.021(5) -0.008(5) -0.009(4)
C38 0.034(6) 0.079(9) 0.073(9) 0.055(8) -0.007(6) -0.002(6)
C39 0.075(11) 0.103(13) 0.082(11) 0.069(10) -0.027(9) -0.009(9)
C40 0.072(10) 0.078(10) 0.052(8) 0.033(7) -0.025(7) -0.026(8)
C41 0.067(8) 0.061(8) 0.040(6) 0.024(6) -0.006(6) -0.023(7)
C42 0.053(7) 0.039(6) 0.036(6) 0.014(5) 0.000(5) -0.004(5)
N4 0.058(6) 0.031(4) 0.029(4) 0.006(4) 0.007(4) 0.003(4)
C43 0.061(8) 0.032(6) 0.047(7) 0.007(5) -0.001(6) 0.005(5)
C44 0.099(12) 0.037(7) 0.068(9) 0.006(6) 0.011(8) 0.013(7)
C45 0.132(16) 0.043(8) 0.073(10) -0.009(7) 0.050(10) 0.007(9)
C46 0.18(2) 0.032(7) 0.094(13) 0.000(7) 0.073(13) 0.001(9)
C47 0.113(13) 0.045(7) 0.053(8) 0.009(6) 0.034(8) 0.019(8)
Rh2 0.0295(4) 0.0251(4) 0.0237(3) 0.0066(3) -0.0014(3) 0.0038(3)
Ga2 0.0317(5) 0.0216(5) 0.0237(5) 0.0053(4) -0.0021(4) 0.0022(4)
Cl4 0.0384(13) 0.0339(12) 0.0345(12) 0.0118(10) -0.0113(10) -0.0052(10)
Cl5 0.0415(14) 0.0274(11) 0.0333(12) 0.0011(9) -0.0044(10) 0.0096(10)
Cl6 0.0517(15) 0.0271(11) 0.0301(12) -0.0006(9) -0.0057(11) 0.0009(10)
P3 0.0305(13) 0.0250(12) 0.0371(13) 0.0115(10) 0.0008(10) 0.0016(10)
P4 0.0325(13) 0.0398(14) 0.0288(12) 0.0161(11) 0.0049(10) 0.0073(11)
N5 0.045(5) 0.016(3) 0.022(4) 0.006(3) 0.000(3) 0.002(3)
N6 0.038(5) 0.024(4) 0.021(4) 0.002(3) -0.005(3) 0.007(3)
N7 0.025(4) 0.030(4) 0.031(4) 0.006(3) -0.004(3) 0.004(3)
C48 0.036(5) 0.018(4) 0.025(4) 0.004(3) 0.001(4) 0.001(4)
C49 0.054(7) 0.033(5) 0.042(6) 0.013(5) 0.012(5) 0.001(5)
C50 0.062(8) 0.037(6) 0.033(5) 0.014(4) 0.009(5) -0.007(5)
C51 0.061(7) 0.026(5) 0.033(5) 0.015(4) -0.009(5) 0.003(5)
C52 0.049(6) 0.021(4) 0.031(5) 0.001(4) -0.007(4) 0.004(4)
C53 0.053(6) 0.023(5) 0.027(5) 0.005(4) 0.001(4) 0.013(4)
C54 0.051(7) 0.036(6) 0.038(6) 0.012(5) -0.009(5) 0.004(5)
C55 0.051(7) 0.044(6) 0.052(7) 0.014(5) -0.010(6) 0.014(5)
C56 0.039(6) 0.044(6) 0.043(6) 0.009(5) -0.009(5) 0.008(5)
C57 0.031(5) 0.032(5) 0.029(5) 0.001(4) 0.000(4) 0.007(4)
C58 0.028(5) 0.037(5) 0.042(6) 0.006(4) -0.001(4) 0.003(4)
C59 0.042(7) 0.097(11) 0.056(8) 0.036(8) 0.013(6) 0.029(7)
C60 0.035(7) 0.155(17) 0.097(12) 0.071(12) 0.023(8) 0.024(9)
C61 0.050(8) 0.116(12) 0.044(7) 0.044(8) 0.013(6) 0.027(8)
C62 0.030(5) 0.038(6) 0.049(6) 0.016(5) -0.006(5) -0.006(4)
C63 0.047(7) 0.035(6) 0.051(7) 0.018(5) 0.021(5) 0.011(5)
C64 0.068(10) 0.058(9) 0.129(15) 0.014(9) -0.007(10) 0.038(8)
C65 0.073(11) 0.066(11) 0.150(19) 0.020(12) 0.012(12) 0.035(9)
C66 0.119(13) 0.077(10) 0.111(13) 0.034(10) 0.055(11) 0.053(10)
C67 0.155(15) 0.101(12) 0.071(10) 0.008(9) 0.034(10) 0.067(11)
C68 0.105(11) 0.074(9) 0.050(7) 0.007(7) 0.016(7) 0.052(8)
C69 0.038(6) 0.025(5) 0.039(5) 0.014(4) -0.005(4) -0.002(4)
C70 0.031(6) 0.061(8) 0.069(9) 0.006(7) 0.010(6) 0.004(5)
C71 0.035(6) 0.058(8) 0.075(9) 0.026(7) -0.001(6) -0.005(6)
C72 0.041(6) 0.045(6) 0.056(7) 0.023(6) -0.008(5) -0.011(5)
C73 0.054(7) 0.035(6) 0.044(6) 0.013(5) -0.010(5) -0.014(5)
C74 0.041(6) 0.034(5) 0.028(5) 0.018(4) -0.002(4) -0.003(4)
C75 0.061(8) 0.062(8) 0.079(9) 0.052(7) 0.046(7) 0.033(7)
C76 0.052(13) 0.041(11) 0.038(11) 0.022(9) 0.008(9) -0.013(9)
C77 0.047(13) 0.046(13) 0.091(19) 0.042(13) 0.027(13) 0.011(10)
C78 0.07(2) 0.028(14) 0.10(3) 0.026(15) 0.05(2) 0.005(13)
C79 0.079(19) 0.025(13) 0.07(2) 0.011(12) -0.010(16) -0.019(13)
C80 0.050(13) 0.051(13) 0.050(13) 0.028(11) 0.006(10) -0.008(11)
C81 0.054(14) 0.025(10) 0.023(10) -0.003(8) -0.008(9) -0.004(9)
C82 0.042(13) 0.047(14) 0.033(12) -0.004(10) 0.012(10) -0.017(11)
C83 0.063(19) 0.027(14) 0.055(17) 0.008(12) -0.009(14) 0.000(13)
C84 0.18(5) 0.033(18) 0.05(2) 0.016(16) -0.02(3) 0.00(2)
C85 0.083(15) 0.033(11) 0.052(13) 0.021(10) 0.002(11) -0.016(11)
C86 0.040(6) 0.075(8) 0.024(5) 0.012(5) 0.007(4) 0.000(6)
C87 0.068(7) 0.092(8) 0.059(7) -0.015(6) -0.009(6) 0.023(7)
C88 0.080(8) 0.115(9) 0.086(9) -0.010(7) 0.023(7) 0.022(7)
C89 0.088(9) 0.105(9) 0.065(8) 0.005(7) 0.019(7) -0.009(8)
C90 0.124(16) 0.117(15) 0.043(8) 0.041(9) -0.035(9) -0.087(13)
C91 0.056(8) 0.062(8) 0.060(8) 0.033(7) -0.023(6) -0.034(6)
N8 0.039(5) 0.028(4) 0.043(5) 0.013(4) 0.007(4) 0.006(4)
C92 0.062(16) 0.024(11) 0.033(12) 0.021(9) -0.001(11) -0.010(11)
C93 0.024(15) 0.08(2) 0.10(3) 0.06(2) 0.016(15) -0.005(14)
C94 0.114(14) 0.029(7) 0.079(11) 0.003(7) 0.001(10) 0.021(8)
C95 0.053(16) 0.030(12) 0.051(15) -0.005(11) 0.009(13) 0.005(11)
C96 0.032(10) 0.014(8) 0.049(12) -0.001(8) 0.001(9) -0.013(7)
C97 0.074(17) 0.031(11) 0.045(12) 0.012(9) 0.001(12) 0.008(11)
C98 0.11(2) 0.015(10) 0.066(17) -0.001(10) -0.011(17) 0.004(12)
C99 0.053(19) 0.056(18) 0.10(3) 0.025(17) 0.016(17) 0.025(15)
C100 0.08(2) 0.054(16) 0.08(2) 0.039(15) -0.016(16) -0.007(14)
Ga3 0.060(2) 0.0579(15) 0.0518(16) 0.0164(12) 0.0162(14) 0.0131(13)
Cl7 0.104(5) 0.086(4) 0.062(3) -0.001(3) 0.031(3) 0.027(3)
Cl8 0.073(5) 0.113(6) 0.198(12) 0.099(7) -0.018(6) -0.007(5)
Cl9 0.079(4) 0.058(3) 0.055(3) -0.012(2) 0.029(3) -0.008(3)
Cl10 0.115(5) 0.176(8) 0.075(4) 0.055(5) 0.012(4) 0.081(6)
Ga4 0.036(4) 0.074(4) 0.031(3) -0.016(3) -0.004(3) -0.010(3)
Cl11 0.163(17) 0.110(14) 0.113(14) -0.012(11) 0.073(13) 0.003(12)
Cl12 0.114(18) 0.16(2) 0.086(13) 0.075(14) 0.010(11) 0.009(14)
Cl13 0.058(11) 0.046(10) 0.110(16) -0.009(9) 0.024(11) -0.018(8)
Cl14 0.053(9) 0.16(2) 0.064(10) 0.048(12) 0.006(7) 0.012(10)
Ga5 0.0436(15) 0.0581(17) 0.0665(18) 0.0210(13) 0.0138(12) 0.0043(12)
Cl15 0.055(4) 0.077(5) 0.085(5) 0.037(4) -0.006(3) -0.008(3)
Cl16 0.062(4) 0.069(4) 0.064(4) 0.019(3) 0.020(3) 0.002(3)
Cl17 0.049(4) 0.071(4) 0.102(6) 0.037(4) 0.017(3) 0.008(3)
Cl18 0.066(4) 0.079(5) 0.064(4) 0.008(3) 0.011(3) 0.005(3)
Ga6 0.0484(16) 0.0401(15) 0.0374(14) 0.0054(11) 0.0047(11) 0.0078(12)
Cl19 0.102(7) 0.046(4) 0.104(7) 0.001(4) -0.059(6) 0.007(4)
Cl20 0.113(8) 0.098(7) 0.056(5) 0.021(5) 0.013(5) -0.026(6)
Cl21 0.051(6) 0.040(7) 0.051(6) -0.003(5) 0.002(4) 0.001(5)
Cl22 0.058(5) 0.054(4) 0.121(7) -0.026(4) 0.041(5) -0.008(4)
C111 0.043(17) 0.026(12) 0.09(3) 0.019(17) 0.024(18) 0.011(11)

loop_
_atom_type_symbol
_atom_type_description
_atom_type_scat_dispersion_real
_atom_type_scat_dispersion_imag
_atom_type_scat_source
C C 0.0033 0.0016 'International Tables Vol C Tables 4.2.6.8 and 6.1.1.4'
H H 0.0000 0.0000 'International Tables Vol C Tables 4.2.6.8 and 6.1.1.4'
N N 0.0061 0.0033 'International Tables Vol C Tables 4.2.6.8 and 6.1.1.4'
P P 0.1023 0.0942 'International Tables Vol C Tables 4.2.6.8 and 6.1.1.4'
Cl Cl 0.1484 0.1585 'International Tables Vol C Tables 4.2.6.8 and 6.1.1.4'
Ga Ga 0.2307 1.6083 'International Tables Vol C Tables 4.2.6.8 and 6.1.1.4'
Rh Rh -1.1178 0.9187 'International Tables Vol C Tables 4.2.6.8 and 6.1.1.4'

loop_
_geom_angle_atom_site_label_1
_geom_angle_atom_site_label_2
_geom_angle_atom_site_label_3
_geom_angle
_geom_angle_site_symmetry_1
_geom_angle_site_symmetry_3
_geom_angle_publ_flag
N4 Rh1 P2 88.9(3) . . ?
N4 Rh1 P1 89.3(3) . . ?
P2 Rh1 P1 173.26(10) . . ?
N4 Rh1 Ga1 105.1(2) . . ?
P2 Rh1 Ga1 86.59(7) . . ?
P1 Rh1 Ga1 87.63(7) . . ?
N4 Rh1 Cl2 174.7(2) . . ?
P2 Rh1 Cl2 91.27(9) . . ?
P1 Rh1 Cl2 89.95(9) . . ?
Ga1 Rh1 Cl2 69.66(6) . . ?
N4 Rh1 Cl1 91.8(2) . . ?
P2 Rh1 Cl1 92.14(9) . . ?
P1 Rh1 Cl1 94.39(10) . . ?
Ga1 Rh1 Cl1 163.07(8) . . ?
Cl2 Rh1 Cl1 93.52(9) . . ?
N2 Ga1 N1 74.9(3) . . ?
N2 Ga1 N3 74.5(3) . . ?
N1 Ga1 N3 145.4(3) . . ?
N2 Ga1 Cl3 89.0(2) . . ?
N1 Ga1 Cl3 97.5(2) . . ?
N3 Ga1 Cl3 97.7(2) . . ?
N2 Ga1 Rh1 149.2(2) . . ?
N1 Ga1 Rh1 99.0(2) . . ?
N3 Ga1 Rh1 99.0(2) . . ?
Cl3 Ga1 Rh1 121.75(8) . . ?
N2 Ga1 Cl2 93.9(2) . . ?
N1 Ga1 Cl2 83.8(2) . . ?
N3 Ga1 Cl2 82.6(2) . . ?
Cl3 Ga1 Cl2 177.00(10) . . ?
Rh1 Ga1 Cl2 55.31(6) . . ?
Rh1 Cl2 Ga1 55.04(6) . . ?
C16 P1 C22 103.6(7) . . ?
C16 P1 C1 102.1(5) . . ?
C22 P1 C1 101.1(5) . . ?
C16 P1 Rh1 116.0(5) . . ?
C22 P1 Rh1 119.1(4) . . ?
C1 P1 Rh1 112.7(3) . . ?
C28 P2 C37 103.7(6) . . ?
C28 P2 C15 102.2(5) . . ?
C37 P2 C15 100.2(5) . . ?
C28 P2 Rh1 116.1(4) . . ?
C37 P2 Rh1 119.6(4) . . ?
C15 P2 Rh1 112.6(3) . . ?
C5 N1 C1 120.1(8) . . ?
C5 N1 Ga1 117.5(6) . . ?
C1 N1 Ga1 121.9(6) . . ?
C10 N2 C6 120.0(8) . . ?
C10 N2 Ga1 120.0(6) . . ?
C6 N2 Ga1 118.2(6) . . ?
C15 N3 C11 120.2(8) . . ?
C15 N3 Ga1 122.5(6) . . ?
C11 N3 Ga1 117.3(6) . . ?
N1 C1 C2 120.7(9) . . ?
N1 C1 P1 114.6(7) . . ?
C2 C1 P1 124.5(8) . . ?
C1 C2 C3 118.1(10) . . ?
C1 C2 H2 121.0 . . ?
C3 C2 H2 121.0 . . ?
C4 C3 C2 120.9(10) . . ?
C4 C3 H3 119.6 . . ?
C2 C3 H3 119.6 . . ?
C5 C4 C3 117.1(9) . . ?
C5 C4 H4 121.4 . . ?
C3 C4 H4 121.4 . . ?
N1 C5 C4 122.8(9) . . ?
N1 C5 C6 112.9(8) . . ?
C4 C5 C6 124.3(9) . . ?
N2 C6 C7 120.5(9) . . ?
N2 C6 C5 113.0(8) . . ?
C7 C6 C5 126.4(9) . . ?
C8 C7 C6 118.2(10) . . ?
C8 C7 H7 120.9 . . ?
C6 C7 H7 120.9 . . ?
C9 C8 C7 120.4(10) . . ?
C9 C8 H8 119.8 . . ?
C7 C8 H8 119.8 . . ?
C10 C9 C8 119.5(10) . . ?
C10 C9 H9 120.3 . . ?
C8 C9 H9 120.3 . . ?
C9 C10 N2 121.5(9) . . ?
C9 C10 C11 126.7(9) . . ?
N2 C10 C11 111.7(8) . . ?
N3 C11 C12 122.0(8) . . ?
N3 C11 C10 113.8(8) . . ?
C12 C11 C10 124.0(9) . . ?
C11 C12 C13 117.8(9) . . ?
C11 C12 H12 121.1 . . ?
C13 C12 H12 121.1 . . ?
C12 C13 C14 120.0(9) . . ?
C12 C13 H13 120.0 . . ?
C14 C13 H13 120.0 . . ?
C15 C14 C13 118.0(9) . . ?
C15 C14 H14 121.0 . . ?
C13 C14 H14 121.0 . . ?
N3 C15 C14 121.8(9) . . ?
N3 C15 P2 114.2(7) . . ?
C14 C15 P2 124.1(7) . . ?
C17 C16 C21 119.5(14) . . ?
C17 C16 P1 121.6(12) . . ?
C21 C16 P1 118.7(13) . . ?
C18 C17 C16 119.6(19) . . ?
C18 C17 H17 120.2 . . ?
C16 C17 H17 120.2 . . ?
C17 C18 C19 117(2) . . ?
C17 C18 H18 121.3 . . ?
C19 C18 H18 121.3 . . ?
C20 C19 C18 125(2) . . ?
C20 C19 H19 117.5 . . ?
C18 C19 H19 117.5 . . ?
C19 C20 C21 117(2) . . ?
C19 C20 H20 121.6 . . ?
C21 C20 H20 121.6 . . ?
C20 C21 C16 121.7(19) . . ?
C20 C21 H21 119.1 . . ?
C16 C21 H21 119.1 . . ?
C23 C22 C27 119.5(14) . . ?
C23 C22 P1 119.6(9) . . ?
C27 C22 P1 120.8(12) . . ?
C22 C23 C24 119.6(14) . . ?
C22 C23 H23 120.2 . . ?
C24 C23 H23 120.2 . . ?
C25 C24 C23 122(2) . . ?
C25 C24 H24 118.9 . . ?
C23 C24 H24 118.9 . . ?
C24 C25 C26 119.5(18) . . ?
C24 C25 H25 120.2 . . ?
C26 C25 H25 120.2 . . ?
C27 C26 C25 120.8(15) . . ?
C27 C26 H26 119.6 . . ?
C25 C26 H26 119.6 . . ?
C26 C27 C22 118.5(16) . . ?
C26 C27 H27 120.7 . . ?
C22 C27 H27 120.7 . . ?
C33 C28 C29 116.0(17) . . ?
C29 C28 C36 117.2(15) . . ?
C33 C28 P2 124.3(15) . . ?
C29 C28 P2 118.7(9) . . ?
C36 C28 P2 121.2(13) . . ?
C30 C29 C28 122(2) . . ?
C28 C29 C111 116.6(16) . . ?
C28 C29 H112 121.7 . . ?
C111 C29 H112 121.7 . . ?
C30 C29 H113 119.0 . . ?
C28 C29 H113 119.0 . . ?
C29 C30 C31 121(4) . . ?
C29 C30 H30 119.4 . . ?
C31 C30 H30 119.4 . . ?
C30 C31 C32 119(3) . . ?
C30 C31 H31 120.6 . . ?
C32 C31 H31 120.6 . . ?
C33 C32 C31 119(3) . . ?
C33 C32 H32 120.7 . . ?
C31 C32 H32 120.7 . . ?
C28 C33 C32 122(3) . . ?
C28 C33 H33 119.2 . . ?
C32 C33 H33 119.2 . . ?
C111 C34 C35 120(3) . . ?
C111 C34 H34 119.9 . . ?
C35 C34 H34 119.9 . . ?
C36 C35 C34 121(3) . . ?
C36 C35 H35 119.5 . . ?
C34 C35 H35 119.5 . . ?
C35 C36 C28 122(2) . . ?
C35 C36 H36 119.1 . . ?
C28 C36 H36 119.1 . . ?
C38 C37 C42 116.9(11) . . ?
C38 C37 P2 125.0(10) . . ?
C42 C37 P2 117.9(8) . . ?
C39 C38 C37 121.4(15) . . ?
C39 C38 H38 119.3 . . ?
C37 C38 H38 119.3 . . ?
C40 C39 C38 122.1(14) . . ?
C40 C39 H39 119.0 . . ?
C38 C39 H39 119.0 . . ?
C39 C40 C41 119.2(13) . . ?
C39 C40 H40 120.4 . . ?
C41 C40 H40 120.4 . . ?
C40 C41 C42 120.4(14) . . ?
C40 C41 H41 119.8 . . ?
C42 C41 H41 119.8 . . ?
C41 C42 C37 119.9(12) . . ?
C41 C42 H42 120.1 . . ?
C37 C42 H42 120.1 . . ?
C47 N4 C43 116.0(10) . . ?
C47 N4 Rh1 122.7(8) . . ?
C43 N4 Rh1 121.2(8) . . ?
C44 C43 N4 123.3(13) . . ?
C44 C43 H43 118.3 . . ?
N4 C43 H43 118.3 . . ?
C43 C44 C45 120.3(14) . . ?
C43 C44 H44 119.9 . . ?
C45 C44 H44 119.9 . . ?
C44 C45 C46 118.2(13) . . ?
C44 C45 H45 120.9 . . ?
C46 C45 H45 120.9 . . ?
C47 C46 C45 118.3(16) . . ?
C47 C46 H46 120.9 . . ?
C45 C46 H46 120.9 . . ?
N4 C47 C46 123.8(14) . . ?
N4 C47 H47 118.1 . . ?
C46 C47 H47 118.1 . . ?
N8 Rh2 P4 91.1(2) . . ?
N8 Rh2 P3 90.7(2) . . ?
P4 Rh2 P3 174.38(9) . . ?
N8 Rh2 Cl5 174.8(3) . . ?
P4 Rh2 Cl5 87.10(10) . . ?
P3 Rh2 Cl5 90.67(9) . . ?
N8 Rh2 Ga2 103.3(2) . . ?
P4 Rh2 Ga2 87.52(7) . . ?
P3 Rh2 Ga2 86.88(7) . . ?
Cl5 Rh2 Ga2 71.75(6) . . ?
N8 Rh2 Cl4 90.2(3) . . ?
P4 Rh2 Cl4 91.35(9) . . ?
P3 Rh2 Cl4 93.98(9) . . ?
Cl5 Rh2 Cl4 94.70(8) . . ?
Ga2 Rh2 Cl4 166.44(7) . . ?
N6 Ga2 N7 75.0(3) . . ?
N6 Ga2 N5 74.4(3) . . ?
N7 Ga2 N5 144.1(3) . . ?
N6 Ga2 Cl6 88.9(2) . . ?
N7 Ga2 Cl6 97.5(2) . . ?
N5 Ga2 Cl6 100.2(2) . . ?
N6 Ga2 Rh2 151.4(2) . . ?
N7 Ga2 Rh2 98.7(2) . . ?
N5 Ga2 Rh2 99.2(2) . . ?
Cl6 Ga2 Rh2 119.69(8) . . ?
C63 P3 C69 105.2(5) . . ?
C63 P3 C48 102.2(5) . . ?
C69 P3 C48 100.3(4) . . ?
C63 P3 Rh2 115.0(4) . . ?
C69 P3 Rh2 118.6(4) . . ?
C48 P3 Rh2 113.4(3) . . ?
C75 P4 C86 106.4(6) . . ?
C75 P4 C62 103.8(6) . . ?
C86 P4 C62 102.4(5) . . ?
C75 P4 Rh2 116.0(4) . . ?
C86 P4 Rh2 114.8(4) . . ?
C62 P4 Rh2 112.0(4) . . ?
C48 N5 C52 120.1(8) . . ?
C48 N5 Ga2 122.4(6) . . ?
C52 N5 Ga2 117.5(7) . . ?
C57 N6 C53 121.9(8) . . ?
C57 N6 Ga2 118.1(6) . . ?
C53 N6 Ga2 118.5(7) . . ?
C62 N7 C58 122.1(9) . . ?
C62 N7 Ga2 122.2(7) . . ?
C58 N7 Ga2 115.6(7) . . ?
N5 C48 C49 120.7(9) . . ?
N5 C48 P3 113.9(6) . . ?
C49 C48 P3 125.4(8) . . ?
C48 C49 C50 120.6(11) . . ?
C48 C49 H49 119.7 . . ?
C50 C49 H49 119.7 . . ?
C51 C50 C49 118.0(10) . . ?
C51 C50 H50 121.0 . . ?
C49 C50 H50 121.0 . . ?
C52 C51 C50 119.8(9) . . ?
C52 C51 H51 120.1 . . ?
C50 C51 H51 120.1 . . ?
N5 C52 C51 120.7(10) . . ?
N5 C52 C53 112.5(9) . . ?
C51 C52 C53 126.8(9) . . ?
N6 C53 C54 120.7(10) . . ?
N6 C53 C52 114.4(8) . . ?
C54 C53 C52 124.9(10) . . ?
C55 C54 C53 117.7(11) . . ?
C55 C54 H54 121.2 . . ?
C53 C54 H54 121.2 . . ?
C54 C55 C56 121.0(10) . . ?
C54 C55 H55 119.5 . . ?
C56 C55 H55 119.5 . . ?
C57 C56 C55 117.6(11) . . ?
C57 C56 H56 121.2 . . ?
C55 C56 H56 121.2 . . ?
N6 C57 C56 121.0(10) . . ?
N6 C57 C58 113.4(8) . . ?
C56 C57 C58 125.6(10) . . ?
N7 C58 C59 119.9(10) . . ?
N7 C58 C57 114.4(9) . . ?
C59 C58 C57 125.4(10) . . ?
C60 C59 C58 118.6(12) . . ?
C60 C59 H59 120.7 . . ?
C58 C59 H59 120.7 . . ?
C59 C60 C61 121.4(13) . . ?
C59 C60 H60 119.3 . . ?
C61 C60 H60 119.3 . . ?
C60 C61 C62 117.1(11) . . ?
C60 C61 H61 121.5 . . ?
C62 C61 H61 121.5 . . ?
N7 C62 C61 120.8(10) . . ?
N7 C62 P4 116.5(8) . . ?
C61 C62 P4 122.7(8) . . ?
C68 C63 C64 117.0(13) . . ?
C68 C63 P3 121.2(10) . . ?
C64 C63 P3 121.3(11) . . ?
C65 C64 C63 122.3(18) . . ?
C65 C64 H64 118.8 . . ?
C63 C64 H64 118.8 . . ?
C66 C65 C64 121.8(18) . . ?
C66 C65 H65 119.1 . . ?
C64 C65 H65 119.1 . . ?
C65 C66 C67 116.1(17) . . ?
C65 C66 H66 121.9 . . ?
C67 C66 H66 121.9 . . ?
C66 C67 C68 123.3(18) . . ?
C66 C67 H67 118.3 . . ?
C68 C67 H67 118.3 . . ?
C63 C68 C67 119.2(16) . . ?
C63 C68 H68 120.4 . . ?
C67 C68 H68 120.4 . . ?
C70 C69 C74 118.4(10) . . ?
C70 C69 P3 122.3(9) . . ?
C74 C69 P3 119.3(8) . . ?
C71 C70 C69 120.7(12) . . ?
C71 C70 H70 119.7 . . ?
C69 C70 H70 119.7 . . ?
C72 C71 C70 120.6(12) . . ?
C72 C71 H71 119.7 . . ?
C70 C71 H71 119.7 . . ?
C71 C72 C73 119.0(11) . . ?
C71 C72 H72 120.5 . . ?
C73 C72 H72 120.5 . . ?
C74 C73 C72 121.6(12) . . ?
C74 C73 H73 119.2 . . ?
C72 C73 H73 119.2 . . ?
C73 C74 C69 119.8(10) . . ?
C73 C74 H74 120.1 . . ?
C69 C74 H74 120.1 . . ?
C80 C75 C85 68.9(16) . . ?
C80 C75 C76 123.1(16) . . ?
C85 C75 C76 66.3(16) . . ?
C80 C75 C81 53.8(15) . . ?
C85 C75 C81 109.9(17) . . ?
C76 C75 C81 114.0(14) . . ?
C80 C75 P4 126.0(14) . . ?
C85 C75 P4 134.5(16) . . ?
C76 C75 P4 110.4(12) . . ?
C81 C75 P4 112.0(10) . . ?
C77 C76 C75 118.7(19) . . ?
C77 C76 C85 80.1(16) . . ?
C75 C76 C85 52.1(13) . . ?
C77 C76 H76 120.6 . . ?
C75 C76 H76 120.6 . . ?
C85 C76 H76 140.4 . . ?
C76 C77 C78 117(2) . . ?
C76 C77 C84 97(2) . . ?
C78 C77 C84 27.2(14) . . ?
C76 C77 C85 53.9(14) . . ?
C78 C77 C85 71.2(18) . . ?
C84 C77 C85 45.6(15) . . ?
C76 C77 H77 121.3 . . ?
C78 C77 H77 121.3 . . ?
C84 C77 H77 137.2 . . ?
C85 C77 H77 151.2 . . ?
C84 C78 C83 78(5) . . ?
C84 C78 C77 105(5) . . ?
C83 C78 C77 143(3) . . ?
C84 C78 C79 45(4) . . ?
C83 C78 C79 39(2) . . ?
C77 C78 C79 121(2) . . ?
C84 C78 C85 42(4) . . ?
C83 C78 C85 99(3) . . ?
C77 C78 C85 66.6(18) . . ?
C79 C78 C85 60.7(19) . . ?
C84 C78 H78 117.3 . . ?
C83 C78 H78 88.7 . . ?
C77 C78 H78 119.7 . . ?
C79 C78 H78 119.7 . . ?
C85 C78 H78 153.5 . . ?
C83 C79 C84 81(4) . . ?
C83 C79 C80 145(4) . . ?
C84 C79 C80 106(3) . . ?
C83 C79 C82 65(3) . . ?
C84 C79 C82 131(5) . . ?
C80 C79 C82 86(2) . . ?
C83 C79 C78 52(3) . . ?
C84 C79 C78 34(3) . . ?
C80 C79 C78 118(2) . . ?
C82 C79 C78 97(3) . . ?
C83 C79 C85 124(3) . . ?
C84 C79 C85 54(2) . . ?
C80 C79 C85 52.6(15) . . ?
C82 C79 C85 119(2) . . ?
C78 C79 C85 73(2) . . ?
C83 C79 C81 105(3) . . ?
C84 C79 C81 123(3) . . ?
C80 C79 C81 42.2(14) . . ?
C82 C79 C81 44.6(14) . . ?
C78 C79 C81 108(2) . . ?
C85 C79 C81 80.4(13) . . ?
C83 C79 H79 78.2 . . ?
C84 C79 H79 121.9 . . ?
C80 C79 H79 121.2 . . ?
C82 C79 H79 86.7 . . ?
C78 C79 H79 121.2 . . ?
C85 C79 H79 150.4 . . ?
C81 C79 H79 114.6 . . ?
C75 C80 C81 79.6(17) . . ?
C75 C80 C79 122(2) . . ?
C81 C80 C79 94(2) . . ?
C75 C80 C85 59.7(15) . . ?
C81 C80 C85 122(2) . . ?
C79 C80 C85 77.8(19) . . ?
C75 C80 C82 110.6(18) . . ?
C81 C80 C82 46.7(14) . . ?
C79 C80 C82 48.1(17) . . ?
C85 C80 C82 110(2) . . ?
C75 C80 C84 97(2) . . ?
C81 C80 C84 109(2) . . ?
C79 C80 C84 31.3(16) . . ?
C85 C80 C84 46.5(16) . . ?
C82 C80 C84 71.6(17) . . ?
C75 C80 H80 119.0 . . ?
C81 C80 H80 96.5 . . ?
C79 C80 H80 119.0 . . ?
C85 C80 H80 137.8 . . ?
C82 C80 H80 109.0 . . ?
C84 C80 H80 138.9 . . ?
C80 C81 C82 89.1(19) . . ?
C80 C81 C75 46.6(12) . . ?
C82 C81 C75 118.1(18) . . ?
C80 C81 C79 43.8(15) . . ?
C82 C81 C79 46.1(15) . . ?
C75 C81 C79 76.7(13) . . ?
C80 C81 H81 133.1 . . ?
C82 C81 H81 120.9 . . ?
C75 C81 H81 120.9 . . ?
C79 C81 H81 153.9 . . ?
C83 C82 C81 122(2) . . ?
C83 C82 C79 38.5(16) . . ?
C81 C82 C79 89.3(19) . . ?
C83 C82 C80 82.8(19) . . ?
C81 C82 C80 44.2(13) . . ?
C79 C82 C80 45.8(14) . . ?
C83 C82 H82 118.8 . . ?
C81 C82 H82 118.8 . . ?
C79 C82 H82 145.5 . . ?
C80 C82 H82 150.8 . . ?
C79 C83 C78 89(3) . . ?
C79 C83 C84 54(3) . . ?
C78 C83 C84 40(3) . . ?
C79 C83 C82 76(3) . . ?
C78 C83 C82 121(3) . . ?
C84 C83 C82 119(3) . . ?
C79 C83 H83 144.7 . . ?
C78 C83 H83 104.7 . . ?
C84 C83 H83 120.5 . . ?
C82 C83 H83 120.5 . . ?
C78 C84 C79 101(6) . . ?
C78 C84 C83 62(4) . . ?
C79 C84 C83 45(2) . . ?
C78 C84 C85 115(6) . . ?
C79 C84 C85 90(3) . . ?
C83 C84 C85 125(3) . . ?
C78 C84 C77 48(5) . . ?
C79 C84 C77 118(5) . . ?
C83 C84 C77 102(4) . . ?
C85 C84 C77 71(3) . . ?
C78 C84 C80 115(5) . . ?
C79 C84 C80 43(2) . . ?
C83 C84 C80 83(3) . . ?
C85 C84 C80 47.2(17) . . ?
C77 C84 C80 97(2) . . ?
C78 C84 H84 92.7 . . ?
C79 C84 H84 140.9 . . ?
C83 C84 H84 117.4 . . ?
C85 C84 H84 117.4 . . ?
C77 C84 H84 97.7 . . ?
C80 C84 H84 151.8 . . ?
C75 C85 C84 123(3) . . ?
C75 C85 C80 51.4(14) . . ?
C84 C85 C80 86(2) . . ?
C75 C85 C76 61.6(14) . . ?
C84 C85 C76 107(3) . . ?
C80 C85 C76 105(2) . . ?
C75 C85 C79 92.7(19) . . ?
C84 C85 C79 36.7(19) . . ?
C80 C85 C79 49.6(15) . . ?
C76 C85 C79 112(2) . . ?
C75 C85 C77 98.4(19) . . ?
C84 C85 C77 64(3) . . ?
C80 C85 C77 115(2) . . ?
C76 C85 C77 45.9(13) . . ?
C79 C85 C77 85.2(18) . . ?
C75 C85 C78 111(2) . . ?
C84 C85 C78 23(3) . . ?
C80 C85 C78 91(2) . . ?
C76 C85 C78 83.9(18) . . ?
C79 C85 C78 46.4(17) . . ?
C77 C85 C78 42.2(14) . . ?
C75 C85 H85 118.3 . . ?
C84 C85 H85 118.3 . . ?
C80 C85 H85 136.4 . . ?
C76 C85 H85 101.1 . . ?
C79 C85 H85 142.7 . . ?
C77 C85 H85 108.3 . . ?
C78 C85 H85 126.1 . . ?
C91 C86 C87 120.7(13) . . ?
C91 C86 P4 121.3(11) . . ?
C87 C86 P4 118.0(9) . . ?
C88 C87 C86 118.3(15) . . ?
C88 C87 H87 110(9) . . ?
C86 C87 H87 132(9) . . ?
C89 C88 C87 119.7(19) . . ?
C89 C88 H88 120.1 . . ?
C87 C88 H88 120.1 . . ?
C90 C89 C88 122.3(18) . . ?
C90 C89 H89 118.9 . . ?
C88 C89 H89 118.9 . . ?
C89 C90 C91 121.6(16) . . ?
C89 C90 H90 119.2 . . ?
C91 C90 H90 119.2 . . ?
C86 C91 C90 117.4(16) . . ?
C86 C91 H91 121.3 . . ?
C90 C91 H91 121.3 . . ?
C100 N8 C97 120.5(18) . . ?
C100 N8 C92 41.5(15) . . ?
C97 N8 C92 97.8(14) . . ?
C100 N8 C96 101.3(18) . . ?
C97 N8 C96 47.6(13) . . ?
C92 N8 C96 112.9(15) . . ?
C100 N8 Rh2 118.9(14) . . ?
C97 N8 Rh2 120.3(12) . . ?
C92 N8 Rh2 123.6(12) . . ?
C96 N8 Rh2 123.5(11) . . ?
C100 C92 C93 99(3) . . ?
C100 C92 N8 66(2) . . ?
C93 C92 N8 128(3) . . ?
C100 C92 C99 68(3) . . ?
C93 C92 C99 30.8(15) . . ?
N8 C92 C99 112(2) . . ?
C100 C92 C97 93(2) . . ?
C93 C92 C97 97(2) . . ?
N8 C92 C97 40.4(9) . . ?
C99 C92 C97 98.2(19) . . ?
C100 C92 H92 107.0 . . ?
C93 C92 H92 115.8 . . ?
N8 C92 H92 115.8 . . ?
C99 C92 H92 124.0 . . ?
C97 C92 H92 137.4 . . ?
C99 C93 C92 87(4) . . ?
C99 C93 C94 74(5) . . ?
C92 C93 C94 117(3) . . ?
C99 C93 C100 55(3) . . ?
C92 C93 C100 32.5(16) . . ?
C94 C93 C100 103(2) . . ?
C99 C93 H93 108.8 . . ?
C92 C93 H93 121.3 . . ?
C94 C93 H93 121.3 . . ?
C100 C93 H93 126.8 . . ?
C99 C94 C93 33.2(15) . . ?
C99 C94 C98 114.0(18) . . ?
C93 C94 C98 100(2) . . ?
C99 C94 C95 105(2) . . ?
C93 C94 C95 121(2) . . ?
C98 C94 C95 50.0(16) . . ?
C99 C94 H114 123.0 . . ?
C93 C94 H114 127.3 . . ?
C98 C94 H114 123.0 . . ?
C95 C94 H114 110.4 . . ?
C98 C95 C96 83(2) . . ?
C98 C95 C94 65(2) . . ?
C96 C95 C94 116(2) . . ?
C98 C95 C97 47.5(16) . . ?
C96 C95 C97 35.8(12) . . ?
C94 C95 C97 94.8(18) . . ?
C98 C95 H95 120.8 . . ?
C96 C95 H95 121.9 . . ?
C94 C95 H95 121.9 . . ?
C97 C95 H95 133.5 . . ?
C97 C96 N8 64.2(18) . . ?
C97 C96 C95 96(2) . . ?
N8 C96 C95 124(2) . . ?
C97 C96 C98 52.4(18) . . ?
N8 C96 C98 97.8(17) . . ?
C95 C96 C98 43.2(15) . . ?
C97 C96 H96 111.0 . . ?
N8 C96 H96 118.1 . . ?
C95 C96 H96 118.1 . . ?
C98 C96 H96 128.9 . . ?
C96 C97 N8 68.2(19) . . ?
C96 C97 C98 88(2) . . ?
N8 C97 C98 121(2) . . ?
C96 C97 C95 48.6(17) . . ?
N8 C97 C95 98.8(18) . . ?
C98 C97 C95 39.9(16) . . ?
C96 C97 C92 89(2) . . ?
N8 C97 C92 41.7(10) . . ?
C98 C97 C92 86.8(18) . . ?
C95 C97 C92 87.1(16) . . ?
C96 C97 H97 113.8 . . ?
N8 C97 H97 119.5 . . ?
C98 C97 H97 119.5 . . ?
C95 C97 H97 128.5 . . ?
C92 C97 H97 144.4 . . ?
C95 C98 C97 93(2) . . ?
C95 C98 C94 65(2) . . ?
C97 C98 C94 121(2) . . ?
C95 C98 C96 53.5(17) . . ?
C97 C98 C96 39.1(14) . . ?
C94 C98 C96 99(2) . . ?
C95 C98 H98 112.6 . . ?
C97 C98 H98 119.3 . . ?
C94 C98 H98 119.3 . . ?
C96 C98 H98 129.9 . . ?
C93 C99 C94 73(5) . . ?
C93 C99 C100 100(4) . . ?
C94 C99 C100 121(3) . . ?
C93 C99 C92 62(4) . . ?
C94 C99 C92 107(2) . . ?
C100 C99 C92 37.6(15) . . ?
C93 C99 H99 97.0 . . ?
C94 C99 H99 119.6 . . ?
C100 C99 H99 119.6 . . ?
C92 C99 H99 121.0 . . ?
C92 C100 N8 73(3) . . ?
C92 C100 C99 74(3) . . ?
N8 C100 C99 119(3) . . ?
C92 C100 C93 49(2) . . ?
N8 C100 C93 104(2) . . ?
C99 C100 C93 25.7(15) . . ?
C92 C100 H100 124.2 . . ?
N8 C100 H100 120.4 . . ?
C99 C100 H100 120.4 . . ?
C93 C100 H100 130.5 . . ?
Cl9 Ga3 Cl10 111.2(3) . . ?
Cl9 Ga3 Cl8 106.8(4) . . ?
Cl10 Ga3 Cl8 110.3(4) . . ?
Cl9 Ga3 Cl7 106.1(3) . . ?
Cl10 Ga3 Cl7 111.4(3) . . ?
Cl8 Ga3 Cl7 110.8(4) . . ?
Cl12 Ga4 Cl14 110.2(10) . . ?
Cl12 Ga4 Cl13 118.8(10) . . ?
Cl14 Ga4 Cl13 107.6(7) . . ?
Cl12 Ga4 Cl11 113.6(11) . . ?
Cl14 Ga4 Cl11 105.0(9) . . ?
Cl13 Ga4 Cl11 100.6(8) . . ?
Cl18 Ga5 Cl15 111.5(3) . . ?
Cl18 Ga5 Cl17 109.9(3) . . ?
Cl15 Ga5 Cl17 111.6(3) . . ?
Cl18 Ga5 Cl16 107.2(3) . . ?
Cl15 Ga5 Cl16 109.1(3) . . ?
Cl17 Ga5 Cl16 107.3(3) . . ?
Cl20 Ga6 Cl19 108.7(5) . . ?
Cl20 Ga6 Cl21 110.7(5) . . ?
Cl19 Ga6 Cl21 109.3(5) . . ?
Cl20 Ga6 Cl22 107.6(4) . . ?
Cl19 Ga6 Cl22 112.2(4) . . ?
Cl21 Ga6 Cl22 108.4(4) . . ?
Cl20 Ga6 Cl21 109.0(4) . 2_776 ?
Cl19 Ga6 Cl21 106.9(4) . 2_776 ?
Cl21 Ga6 Cl21 4.0(6) . 2_776 ?
Cl22 Ga6 Cl21 112.4(4) . 2_776 ?
Cl21 Cl21 Ga6 161(3) 2_776 . ?
C34 C111 C29 123(2) . . ?
C34 C111 H111 118.7 . . ?
C29 C111 H111 118.7 . . ?

loop_
_geom_bond_atom_site_label_1
_geom_bond_atom_site_label_2
_geom_bond_distance
_geom_bond_site_symmetry_2
_geom_bond_publ_flag
Rh1 N4 2.086(9) . ?
Rh1 P2 2.332(3) . ?
Rh1 P1 2.334(3) . ?
Rh1 Ga1 2.4015(12) . ?
Rh1 Cl2 2.409(2) . ?
Rh1 Cl1 2.512(3) . ?
Ga1 N2 2.061(7) . ?
Ga1 N1 2.118(8) . ?
Ga1 N3 2.132(8) . ?
Ga1 Cl3 2.264(3) . ?
Ga1 Cl2 2.748(3) . ?
P1 C16 1.825(13) . ?
P1 C22 1.848(14) . ?
P1 C1 1.854(10) . ?
P2 C28 1.800(12) . ?
P2 C37 1.805(11) . ?
P2 C15 1.865(10) . ?
N1 C5 1.339(12) . ?
N1 C1 1.348(12) . ?
N2 C10 1.356(12) . ?
N2 C6 1.366(12) . ?
N3 C15 1.331(12) . ?
N3 C11 1.346(11) . ?
C1 C2 1.383(14) . ?
C2 C3 1.403(14) . ?
C2 H2 0.9500 . ?
C3 C4 1.379(15) . ?
C3 H3 0.9500 . ?
C4 C5 1.377(14) . ?
C4 H4 0.9500 . ?
C5 C6 1.486(14) . ?
C6 C7 1.392(13) . ?
C7 C8 1.389(16) . ?
C7 H7 0.9500 . ?
C8 C9 1.382(15) . ?
C8 H8 0.9500 . ?
C9 C10 1.353(14) . ?
C9 H9 0.9500 . ?
C10 C11 1.490(13) . ?
C11 C12 1.379(13) . ?
C12 C13 1.389(14) . ?
C12 H12 0.9500 . ?
C13 C14 1.403(14) . ?
C13 H13 0.9500 . ?
C14 C15 1.382(13) . ?
C14 H14 0.9500 . ?
C16 C17 1.37(2) . ?
C16 C21 1.392(19) . ?
C17 C18 1.37(2) . ?
C17 H17 0.9500 . ?
C18 C19 1.40(3) . ?
C18 H18 0.9500 . ?
C19 C20 1.32(3) . ?
C19 H19 0.9500 . ?
C20 C21 1.37(2) . ?
C20 H20 0.9500 . ?
C21 H21 0.9500 . ?
C22 C23 1.39(2) . ?
C22 C27 1.393(16) . ?
C23 C24 1.39(2) . ?
C23 H23 0.9500 . ?
C24 C25 1.31(2) . ?
C24 H24 0.9500 . ?
C25 C26 1.41(3) . ?
C25 H25 0.9500 . ?
C26 C27 1.39(2) . ?
C26 H26 0.9500 . ?
C27 H27 0.9500 . ?
C28 C33 1.34(4) . ?
C28 C29 1.414(14) . ?
C28 C36 1.51(3) . ?
C29 C30 1.30(4) . ?
C29 C111 1.48(4) . ?
C29 H112 0.9500 . ?
C29 H113 0.9500 . ?
C30 C31 1.31(5) . ?
C30 H30 0.9500 . ?
C31 C32 1.41(4) . ?
C31 H31 0.9500 . ?
C32 C33 1.37(5) . ?
C32 H32 0.9500 . ?
C33 H33 0.9500 . ?
C34 C111 1.36(4) . ?
C34 C35 1.40(4) . ?
C34 H34 0.9500 . ?
C35 C36 1.33(4) . ?
C35 H35 0.9500 . ?
C36 H36 0.9500 . ?
C37 C38 1.381(15) . ?
C37 C42 1.425(16) . ?
C38 C39 1.374(19) . ?
C38 H38 0.9500 . ?
C39 C40 1.34(2) . ?
C39 H39 0.9500 . ?
C40 C41 1.38(2) . ?
C40 H40 0.9500 . ?
C41 C42 1.395(15) . ?
C41 H41 0.9500 . ?
C42 H42 0.9500 . ?
N4 C47 1.336(16) . ?
N4 C43 1.347(14) . ?
C43 C44 1.340(17) . ?
C43 H43 0.9500 . ?
C44 C45 1.36(2) . ?
C44 H44 0.9500 . ?
C45 C46 1.38(2) . ?
C45 H45 0.9500 . ?
C46 C47 1.370(19) . ?
C46 H46 0.9500 . ?
C47 H47 0.9500 . ?
Rh2 N8 2.080(8) . ?
Rh2 P4 2.327(3) . ?
Rh2 P3 2.327(3) . ?
Rh2 Cl5 2.383(2) . ?
Rh2 Ga2 2.4048(12) . ?
Rh2 Cl4 2.543(2) . ?
Ga2 N6 2.085(7) . ?
Ga2 N7 2.117(8) . ?
Ga2 N5 2.131(8) . ?
Ga2 Cl6 2.254(2) . ?
P3 C63 1.812(11) . ?
P3 C69 1.825(10) . ?
P3 C48 1.863(9) . ?
P4 C75 1.823(13) . ?
P4 C86 1.826(11) . ?
P4 C62 1.831(11) . ?
N5 C48 1.349(12) . ?
N5 C52 1.354(12) . ?
N6 C57 1.325(13) . ?
N6 C53 1.329(12) . ?
N7 C62 1.316(13) . ?
N7 C58 1.355(12) . ?
C48 C49 1.353(14) . ?
C49 C50 1.394(15) . ?
C49 H49 0.9500 . ?
C50 C51 1.382(16) . ?
C50 H50 0.9500 . ?
C51 C52 1.375(15) . ?
C51 H51 0.9500 . ?
C52 C53 1.479(16) . ?
C53 C54 1.399(14) . ?
C54 C55 1.366(17) . ?
C54 H54 0.9500 . ?
C55 C56 1.405(17) . ?
C55 H55 0.9500 . ?
C56 C57 1.379(14) . ?
C56 H56 0.9500 . ?
C57 C58 1.471(14) . ?
C58 C59 1.382(16) . ?
C59 C60 1.374(19) . ?
C59 H59 0.9500 . ?
C60 C61 1.388(18) . ?
C60 H60 0.9500 . ?
C61 C62 1.406(16) . ?
C61 H61 0.9500 . ?
C63 C68 1.340(18) . ?
C63 C64 1.363(18) . ?
C64 C65 1.34(2) . ?
C64 H64 0.9500 . ?
C65 C66 1.34(3) . ?
C65 H65 0.9500 . ?
C66 C67 1.34(3) . ?
C66 H66 0.9500 . ?
C67 C68 1.38(2) . ?
C67 H67 0.9500 . ?
C68 H68 0.9500 . ?
C69 C70 1.396(16) . ?
C69 C74 1.405(14) . ?
C70 C71 1.385(17) . ?
C70 H70 0.9500 . ?
C71 C72 1.372(18) . ?
C71 H71 0.9500 . ?
C72 C73 1.386(17) . ?
C72 H72 0.9500 . ?
C73 C74 1.371(14) . ?
C73 H73 0.9500 . ?
C74 H74 0.9500 . ?
C75 C80 1.21(3) . ?
C75 C85 1.33(3) . ?
C75 C76 1.49(3) . ?
C75 C81 1.64(2) . ?
C76 C77 1.38(3) . ?
C76 C85 1.55(4) . ?
C76 H76 0.9500 . ?
C77 C78 1.38(4) . ?
C77 C84 1.79(7) . ?
C77 C85 1.89(4) . ?
C77 H77 0.9500 . ?
C78 C84 0.85(6) . ?
C78 C83 1.17(4) . ?
C78 C79 1.47(5) . ?
C78 C85 1.95(4) . ?
C78 H78 0.9500 . ?
C79 C83 0.92(3) . ?
C79 C84 1.06(4) . ?
C79 C80 1.38(3) . ?
C79 C82 1.44(4) . ?
C79 C85 1.78(4) . ?
C79 C81 1.99(4) . ?
C79 H79 0.9500 . ?
C80 C81 1.34(3) . ?
C80 C85 1.44(3) . ?
C80 C82 1.93(3) . ?
C80 C84 1.96(4) . ?
C80 H80 0.9500 . ?
C81 C82 1.40(3) . ?
C81 H81 0.9500 . ?
C82 C83 1.35(4) . ?
C82 H82 0.9500 . ?
C83 C84 1.30(5) . ?
C83 H83 0.9500 . ?
C84 C85 1.43(4) . ?
C84 H84 0.9500 . ?
C85 H85 0.9500 . ?
C86 C91 1.369(16) . ?
C86 C87 1.42(2) . ?
C87 C88 1.41(2) . ?
C87 H87 1.04(16) . ?
C88 C89 1.35(3) . ?
C88 H88 0.9500 . ?
C89 C90 1.32(3) . ?
C89 H89 0.9500 . ?
C90 C91 1.43(2) . ?
C90 H90 0.9500 . ?
C91 H91 0.9500 . ?
N8 C100 1.30(3) . ?
N8 C97 1.33(2) . ?
N8 C92 1.36(2) . ?
N8 C96 1.37(2) . ?
C92 C100 0.95(3) . ?
C92 C93 1.32(4) . ?
C92 C99 1.49(4) . ?
C92 C97 2.03(3) . ?
C92 H92 0.9500 . ?
C93 C99 0.77(3) . ?
C93 C94 1.34(4) . ?
C93 C100 1.74(4) . ?
C93 H93 0.9500 . ?
C94 C99 1.34(4) . ?
C94 C98 1.41(3) . ?
C94 C95 1.41(3) . ?
C94 H114 0.9500 . ?
C95 C98 1.19(4) . ?
C95 C96 1.40(3) . ?
C95 C97 1.85(4) . ?
C95 H95 0.9500 . ?
C96 C97 1.09(3) . ?
C96 C98 1.73(3) . ?
C96 H96 0.9500 . ?
C97 C98 1.37(3) . ?
C97 H97 0.9500 . ?
C98 H98 0.9500 . ?
C99 C100 1.44(4) . ?
C99 H99 0.9500 . ?
C100 H100 0.9500 . ?
Ga3 Cl9 2.143(6) . ?
Ga3 Cl10 2.153(7) . ?
Ga3 Cl8 2.168(7) . ?
Ga3 Cl7 2.169(7) . ?
Ga4 Cl12 2.117(15) . ?
Ga4 Cl14 2.137(14) . ?
Ga4 Cl13 2.152(14) . ?
Ga4 Cl11 2.208(15) . ?
Ga5 Cl18 2.147(8) . ?
Ga5 Cl15 2.150(7) . ?
Ga5 Cl17 2.176(7) . ?
Ga5 Cl16 2.177(7) . ?
Ga6 Cl20 2.132(9) . ?
Ga6 Cl19 2.153(8) . ?
Ga6 Cl21 2.174(8) . ?
Ga6 Cl22 2.179(8) . ?
Ga6 Cl21 2.732(7) 2_776 ?
Cl21 Cl21 0.584(11) 2_776 ?
C111 H111 0.9500 . ?

loop_
_geom_torsion_atom_site_label_1
_geom_torsion_atom_site_label_2
_geom_torsion_atom_site_label_3
_geom_torsion_atom_site_label_4
_geom_torsion
_geom_torsion_site_symmetry_1
_geom_torsion_site_symmetry_2
_geom_torsion_site_symmetry_3
_geom_torsion_site_symmetry_4
_geom_torsion_publ_flag
C5 N1 C1 C2 3.5(16) . . . . ?
Ga1 N1 C1 C2 -168.6(9) . . . . ?
C5 N1 C1 P1 -172.0(8) . . . . ?
Ga1 N1 C1 P1 15.9(11) . . . . ?
C16 P1 C1 N1 -125.5(10) . . . . ?
C22 P1 C1 N1 127.8(9) . . . . ?
Rh1 P1 C1 N1 -0.4(9) . . . . ?
C16 P1 C1 C2 59.2(12) . . . . ?
C22 P1 C1 C2 -47.5(11) . . . . ?
Rh1 P1 C1 C2 -175.7(9) . . . . ?
N1 C1 C2 C3 0.8(18) . . . . ?
P1 C1 C2 C3 175.9(9) . . . . ?
C1 C2 C3 C4 -4.2(19) . . . . ?
C2 C3 C4 C5 3.2(19) . . . . ?
C1 N1 C5 C4 -4.7(17) . . . . ?
Ga1 N1 C5 C4 167.8(9) . . . . ?
C1 N1 C5 C6 174.9(9) . . . . ?
Ga1 N1 C5 C6 -12.6(12) . . . . ?
C3 C4 C5 N1 1.2(18) . . . . ?
C3 C4 C5 C6 -178.2(11) . . . . ?
C10 N2 C6 C7 -1.8(15) . . . . ?
Ga1 N2 C6 C7 -166.0(9) . . . . ?
C10 N2 C6 C5 179.5(9) . . . . ?
Ga1 N2 C6 C5 15.3(11) . . . . ?
N1 C5 C6 N2 -1.4(13) . . . . ?
C4 C5 C6 N2 178.1(11) . . . . ?
N1 C5 C6 C7 -179.9(11) . . . . ?
C4 C5 C6 C7 -0.4(19) . . . . ?
N2 C6 C7 C8 0.5(18) . . . . ?
C5 C6 C7 C8 178.9(12) . . . . ?
C6 C7 C8 C9 0(2) . . . . ?
C7 C8 C9 C10 1(2) . . . . ?
C8 C9 C10 N2 -2.3(18) . . . . ?
C8 C9 C10 C11 -178.5(12) . . . . ?
C6 N2 C10 C9 2.7(16) . . . . ?
Ga1 N2 C10 C9 166.7(9) . . . . ?
C6 N2 C10 C11 179.4(9) . . . . ?
Ga1 N2 C10 C11 -16.6(11) . . . . ?
C15 N3 C11 C12 3.0(15) . . . . ?
Ga1 N3 C11 C12 -176.9(7) . . . . ?
C15 N3 C11 C10 -173.7(9) . . . . ?
Ga1 N3 C11 C10 6.3(11) . . . . ?
C9 C10 C11 N3 -177.5(11) . . . . ?
N2 C10 C11 N3 6.0(12) . . . . ?
C9 C10 C11 C12 5.9(18) . . . . ?
N2 C10 C11 C12 -170.6(9) . . . . ?
N3 C11 C12 C13 -0.2(15) . . . . ?
C10 C11 C12 C13 176.2(10) . . . . ?
C11 C12 C13 C14 -1.4(15) . . . . ?
C12 C13 C14 C15 0.2(16) . . . . ?
C11 N3 C15 C14 -4.3(15) . . . . ?
Ga1 N3 C15 C14 175.7(8) . . . . ?
C11 N3 C15 P2 174.0(7) . . . . ?
Ga1 N3 C15 P2 -6.0(10) . . . . ?
C13 C14 C15 N3 2.6(16) . . . . ?
C13 C14 C15 P2 -175.5(8) . . . . ?
C28 P2 C15 N3 113.4(8) . . . . ?
C37 P2 C15 N3 -140.0(8) . . . . ?
Rh1 P2 C15 N3 -11.8(8) . . . . ?
C28 P2 C15 C14 -68.4(10) . . . . ?
C37 P2 C15 C14 38.2(10) . . . . ?
Rh1 P2 C15 C14 166.4(8) . . . . ?
C22 P1 C16 C17 140.3(13) . . . . ?
C1 P1 C16 C17 35.6(14) . . . . ?
Rh1 P1 C16 C17 -87.3(13) . . . . ?
C22 P1 C16 C21 -44.6(13) . . . . ?
C1 P1 C16 C21 -149.4(12) . . . . ?
Rh1 P1 C16 C21 87.8(13) . . . . ?
C21 C16 C17 C18 2(3) . . . . ?
P1 C16 C17 C18 177.1(15) . . . . ?
C16 C17 C18 C19 0(3) . . . . ?
C17 C18 C19 C20 -3(4) . . . . ?
C18 C19 C20 C21 3(4) . . . . ?
C19 C20 C21 C16 -1(3) . . . . ?
C17 C16 C21 C20 -2(2) . . . . ?
P1 C16 C21 C20 -176.9(13) . . . . ?
C16 P1 C22 C23 151.0(9) . . . . ?
C1 P1 C22 C23 -103.5(9) . . . . ?
Rh1 P1 C22 C23 20.4(10) . . . . ?
C16 P1 C22 C27 -31.7(11) . . . . ?
C1 P1 C22 C27 73.9(10) . . . . ?
Rh1 P1 C22 C27 -162.2(8) . . . . ?
C27 C22 C23 C24 0.9(17) . . . . ?
P1 C22 C23 C24 178.3(9) . . . . ?
C22 C23 C24 C25 -1(2) . . . . ?
C23 C24 C25 C26 1(2) . . . . ?
C24 C25 C26 C27 0(2) . . . . ?
C25 C26 C27 C22 0(2) . . . . ?
C23 C22 C27 C26 -0.6(17) . . . . ?
P1 C22 C27 C26 -178.0(9) . . . . ?
C37 P2 C28 C33 -109(2) . . . . ?
C15 P2 C28 C33 -5(2) . . . . ?
Rh1 P2 C28 C33 118(2) . . . . ?
C37 P2 C28 C29 59.0(12) . . . . ?
C15 P2 C28 C29 162.9(10) . . . . ?
Rh1 P2 C28 C29 -74.2(11) . . . . ?
C37 P2 C28 C36 -141.1(15) . . . . ?
C15 P2 C28 C36 -37.2(15) . . . . ?
Rh1 P2 C28 C36 85.7(15) . . . . ?
C33 C28 C29 C30 3(3) . . . . ?
P2 C28 C29 C30 -165.7(18) . . . . ?
C36 C28 C29 C111 3(3) . . . . ?
P2 C28 C29 C111 164.0(18) . . . . ?
C28 C29 C30 C31 -14(4) . . . . ?
C29 C30 C31 C32 15(6) . . . . ?
C30 C31 C32 C33 -6(7) . . . . ?
C29 C28 C33 C32 5(4) . . . . ?
P2 C28 C33 C32 174(3) . . . . ?
C31 C32 C33 C28 -4(6) . . . . ?
C111 C34 C35 C36 -2(5) . . . . ?
C34 C35 C36 C28 8(4) . . . . ?
C29 C28 C36 C35 -9(3) . . . . ?
P2 C28 C36 C35 -169(2) . . . . ?
C28 P2 C37 C38 18.8(12) . . . . ?
C15 P2 C37 C38 -86.6(11) . . . . ?
Rh1 P2 C37 C38 150.0(9) . . . . ?
C28 P2 C37 C42 -166.5(8) . . . . ?
C15 P2 C37 C42 88.1(9) . . . . ?
Rh1 P2 C37 C42 -35.3(10) . . . . ?
C42 C37 C38 C39 0.7(19) . . . . ?
P2 C37 C38 C39 175.5(11) . . . . ?
C37 C38 C39 C40 -1(2) . . . . ?
C38 C39 C40 C41 1(2) . . . . ?
C39 C40 C41 C42 -1(2) . . . . ?
C40 C41 C42 C37 0.3(17) . . . . ?
C38 C37 C42 C41 -0.3(16) . . . . ?
P2 C37 C42 C41 -175.4(8) . . . . ?
C47 N4 C43 C44 2.4(19) . . . . ?
Rh1 N4 C43 C44 -177.8(11) . . . . ?
N4 C43 C44 C45 -1(2) . . . . ?
C43 C44 C45 C46 -1(3) . . . . ?
C44 C45 C46 C47 2(3) . . . . ?
C43 N4 C47 C46 -1(2) . . . . ?
Rh1 N4 C47 C46 178.9(15) . . . . ?
C45 C46 C47 N4 -1(3) . . . . ?
C52 N5 C48 C49 5.8(13) . . . . ?
Ga2 N5 C48 C49 -171.4(7) . . . . ?
C52 N5 C48 P3 -175.0(7) . . . . ?
Ga2 N5 C48 P3 7.8(9) . . . . ?
C63 P3 C48 N5 -115.7(7) . . . . ?
C69 P3 C48 N5 136.1(7) . . . . ?
Rh2 P3 C48 N5 8.7(7) . . . . ?
C63 P3 C48 C49 63.5(10) . . . . ?
C69 P3 C48 C49 -44.7(10) . . . . ?
Rh2 P3 C48 C49 -172.2(8) . . . . ?
N5 C48 C49 C50 -3.7(15) . . . . ?
P3 C48 C49 C50 177.2(8) . . . . ?
C48 C49 C50 C51 -0.4(16) . . . . ?
C49 C50 C51 C52 2.3(16) . . . . ?
C48 N5 C52 C51 -3.8(14) . . . . ?
Ga2 N5 C52 C51 173.5(7) . . . . ?
C48 N5 C52 C53 174.8(8) . . . . ?
Ga2 N5 C52 C53 -7.9(10) . . . . ?
C50 C51 C52 N5 -0.2(15) . . . . ?
C50 C51 C52 C53 -178.6(10) . . . . ?
C57 N6 C53 C54 2.9(14) . . . . ?
Ga2 N6 C53 C54 -163.0(7) . . . . ?
C57 N6 C53 C52 -178.2(8) . . . . ?
Ga2 N6 C53 C52 15.9(10) . . . . ?
N5 C52 C53 N6 -4.9(12) . . . . ?
C51 C52 C53 N6 173.6(9) . . . . ?
N5 C52 C53 C54 174.0(9) . . . . ?
C51 C52 C53 C54 -7.5(16) . . . . ?
N6 C53 C54 C55 -3.3(15) . . . . ?
C52 C53 C54 C55 177.9(10) . . . . ?
C53 C54 C55 C56 2.2(17) . . . . ?
C54 C55 C56 C57 -0.7(17) . . . . ?
C53 N6 C57 C56 -1.3(14) . . . . ?
Ga2 N6 C57 C56 164.7(8) . . . . ?
C53 N6 C57 C58 177.6(8) . . . . ?
Ga2 N6 C57 C58 -16.5(10) . . . . ?
C55 C56 C57 N6 0.1(15) . . . . ?
C55 C56 C57 C58 -178.6(10) . . . . ?
C62 N7 C58 C59 2.6(16) . . . . ?
Ga2 N7 C58 C59 -173.8(10) . . . . ?
C62 N7 C58 C57 -172.1(9) . . . . ?
Ga2 N7 C58 C57 11.4(11) . . . . ?
N6 C57 C58 N7 2.9(12) . . . . ?
C56 C57 C58 N7 -178.3(10) . . . . ?
N6 C57 C58 C59 -171.5(11) . . . . ?
C56 C57 C58 C59 7.3(18) . . . . ?
N7 C58 C59 C60 0(2) . . . . ?
C57 C58 C59 C60 174.0(14) . . . . ?
C58 C59 C60 C61 -1(3) . . . . ?
C59 C60 C61 C62 1(3) . . . . ?
C58 N7 C62 C61 -3.4(17) . . . . ?
Ga2 N7 C62 C61 172.8(10) . . . . ?
C58 N7 C62 P4 175.7(8) . . . . ?
Ga2 N7 C62 P4 -8.1(11) . . . . ?
C60 C61 C62 N7 2(2) . . . . ?
C60 C61 C62 P4 -177.2(13) . . . . ?
C75 P4 C62 N7 119.9(9) . . . . ?
C86 P4 C62 N7 -129.5(9) . . . . ?
Rh2 P4 C62 N7 -6.0(9) . . . . ?
C75 P4 C62 C61 -61.0(12) . . . . ?
C86 P4 C62 C61 49.6(12) . . . . ?
Rh2 P4 C62 C61 173.1(10) . . . . ?
C69 P3 C63 C68 133.9(12) . . . . ?
C48 P3 C63 C68 29.5(13) . . . . ?
Rh2 P3 C63 C68 -93.7(12) . . . . ?
C69 P3 C63 C64 -53.8(13) . . . . ?
C48 P3 C63 C64 -158.2(12) . . . . ?
Rh2 P3 C63 C64 78.6(12) . . . . ?
C68 C63 C64 C65 -2(3) . . . . ?
P3 C63 C64 C65 -174.9(15) . . . . ?
C63 C64 C65 C66 1(3) . . . . ?
C64 C65 C66 C67 -2(3) . . . . ?
C65 C66 C67 C68 3(3) . . . . ?
C64 C63 C68 C67 4(2) . . . . ?
P3 C63 C68 C67 176.6(15) . . . . ?
C66 C67 C68 C63 -5(3) . . . . ?
C63 P3 C69 C70 -25.5(10) . . . . ?
C48 P3 C69 C70 80.3(10) . . . . ?
Rh2 P3 C69 C70 -155.8(8) . . . . ?
C63 P3 C69 C74 155.7(8) . . . . ?
C48 P3 C69 C74 -98.6(8) . . . . ?
Rh2 P3 C69 C74 25.3(9) . . . . ?
C74 C69 C70 C71 1.0(17) . . . . ?
P3 C69 C70 C71 -177.9(10) . . . . ?
C69 C70 C71 C72 0(2) . . . . ?
C70 C71 C72 C73 -1.0(18) . . . . ?
C71 C72 C73 C74 1.2(17) . . . . ?
C72 C73 C74 C69 -0.3(16) . . . . ?
C70 C69 C74 C73 -0.8(15) . . . . ?
P3 C69 C74 C73 178.1(8) . . . . ?
C86 P4 C75 C80 -104.9(18) . . . . ?
C62 P4 C75 C80 2.8(18) . . . . ?
Rh2 P4 C75 C80 126.0(16) . . . . ?
C86 P4 C75 C85 -10(2) . . . . ?
C62 P4 C75 C85 98(2) . . . . ?
Rh2 P4 C75 C85 -139(2) . . . . ?
C86 P4 C75 C76 66.6(11) . . . . ?
C62 P4 C75 C76 174.2(11) . . . . ?
Rh2 P4 C75 C76 -62.5(12) . . . . ?
C86 P4 C75 C81 -165.3(11) . . . . ?
C62 P4 C75 C81 -57.6(12) . . . . ?
Rh2 P4 C75 C81 65.6(12) . . . . ?
C80 C75 C76 C77 -7(3) . . . . ?
C85 C75 C76 C77 -48(2) . . . . ?
C81 C75 C76 C77 55(2) . . . . ?
P4 C75 C76 C77 -178.4(17) . . . . ?
C80 C75 C76 C85 41(2) . . . . ?
C81 C75 C76 C85 102.1(19) . . . . ?
P4 C75 C76 C85 -130.8(17) . . . . ?
C75 C76 C77 C78 2(3) . . . . ?
C85 C76 C77 C78 -34(3) . . . . ?
C75 C76 C77 C84 21(3) . . . . ?
C85 C76 C77 C84 -15(2) . . . . ?
C75 C76 C77 C85 36.3(17) . . . . ?
C76 C77 C78 C84 46(5) . . . . ?
C85 C77 C78 C84 17(4) . . . . ?
C76 C77 C78 C83 -44(7) . . . . ?
C84 C77 C78 C83 -90(7) . . . . ?
C85 C77 C78 C83 -73(6) . . . . ?
C76 C77 C78 C79 0(4) . . . . ?
C84 C77 C78 C79 -46(4) . . . . ?
C85 C77 C78 C79 -29(3) . . . . ?
C76 C77 C78 C85 29(2) . . . . ?
C84 C77 C78 C85 -17(4) . . . . ?
C84 C78 C79 C83 142(6) . . . . ?
C77 C78 C79 C83 -139(4) . . . . ?
C85 C78 C79 C83 -169(4) . . . . ?
C83 C78 C79 C84 -142(6) . . . . ?
C77 C78 C79 C84 80(6) . . . . ?
C85 C78 C79 C84 49(5) . . . . ?
C84 C78 C79 C80 -78(5) . . . . ?
C83 C78 C79 C80 140(5) . . . . ?
C77 C78 C79 C80 2(5) . . . . ?
C85 C78 C79 C80 -29(2) . . . . ?
C84 C78 C79 C82 -167(5) . . . . ?
C83 C78 C79 C82 51(3) . . . . ?
C77 C78 C79 C82 -87(3) . . . . ?
C85 C78 C79 C82 -118.0(19) . . . . ?
C84 C78 C79 C85 -49(5) . . . . ?
C83 C78 C79 C85 169(4) . . . . ?
C77 C78 C79 C85 31(3) . . . . ?
C84 C78 C79 C81 -123(5) . . . . ?
C83 C78 C79 C81 96(4) . . . . ?
C77 C78 C79 C81 -43(4) . . . . ?
C85 C78 C79 C81 -73.5(17) . . . . ?
C85 C75 C80 C81 137(2) . . . . ?
C76 C75 C80 C81 97.1(19) . . . . ?
P4 C75 C80 C81 -92.4(18) . . . . ?
C85 C75 C80 C79 49(3) . . . . ?
C76 C75 C80 C79 9(4) . . . . ?
C81 C75 C80 C79 -88(3) . . . . ?
P4 C75 C80 C79 179(2) . . . . ?
C76 C75 C80 C85 -40(2) . . . . ?
C81 C75 C80 C85 -137(2) . . . . ?
P4 C75 C80 C85 130(2) . . . . ?
C85 C75 C80 C82 102(2) . . . . ?
C76 C75 C80 C82 62(2) . . . . ?
C81 C75 C80 C82 -35.5(15) . . . . ?
P4 C75 C80 C82 -128.0(15) . . . . ?
C85 C75 C80 C84 29(2) . . . . ?
C76 C75 C80 C84 -11(3) . . . . ?
C81 C75 C80 C84 -109(2) . . . . ?
P4 C75 C80 C84 159.0(18) . . . . ?
C83 C79 C80 C75 56(8) . . . . ?
C84 C79 C80 C75 -42(6) . . . . ?
C82 C79 C80 C75 90(3) . . . . ?
C78 C79 C80 C75 -7(4) . . . . ?
C85 C79 C80 C75 -42(2) . . . . ?
C81 C79 C80 C75 80(3) . . . . ?
C83 C79 C80 C81 -24(7) . . . . ?
C84 C79 C80 C81 -122(5) . . . . ?
C82 C79 C80 C81 9(2) . . . . ?
C78 C79 C80 C81 -87(3) . . . . ?
C85 C79 C80 C81 -122(2) . . . . ?
C83 C79 C80 C85 98(7) . . . . ?
C84 C79 C80 C85 0(5) . . . . ?
C82 C79 C80 C85 131(2) . . . . ?
C78 C79 C80 C85 35(3) . . . . ?
C81 C79 C80 C85 122(2) . . . . ?
C83 C79 C80 C82 -33(6) . . . . ?
C84 C79 C80 C82 -131(5) . . . . ?
C78 C79 C80 C82 -96(3) . . . . ?
C85 C79 C80 C82 -131(2) . . . . ?
C81 C79 C80 C82 -9(2) . . . . ?
C83 C79 C80 C84 98(7) . . . . ?
C82 C79 C80 C84 131(5) . . . . ?
C78 C79 C80 C84 35(4) . . . . ?
C85 C79 C80 C84 0(5) . . . . ?
C81 C79 C80 C84 122(5) . . . . ?
C75 C80 C81 C82 -131.6(18) . . . . ?
C79 C80 C81 C82 -10(2) . . . . ?
C85 C80 C81 C82 -88(2) . . . . ?
C84 C80 C81 C82 -38(2) . . . . ?
C79 C80 C81 C75 122(2) . . . . ?
C85 C80 C81 C75 43.8(19) . . . . ?
C82 C80 C81 C75 131.6(18) . . . . ?
C84 C80 C81 C75 94(2) . . . . ?
C75 C80 C81 C79 -122(2) . . . . ?
C85 C80 C81 C79 -78(2) . . . . ?
C82 C80 C81 C79 10(2) . . . . ?
C84 C80 C81 C79 -27.9(19) . . . . ?
C85 C75 C81 C80 -42(2) . . . . ?
C76 C75 C81 C80 -114.5(19) . . . . ?
P4 C75 C81 C80 119.3(17) . . . . ?
C80 C75 C81 C82 58(2) . . . . ?
C85 C75 C81 C82 16(3) . . . . ?
C76 C75 C81 C82 -56(2) . . . . ?
P4 C75 C81 C82 177.3(17) . . . . ?
C80 C75 C81 C79 37.1(17) . . . . ?
C85 C75 C81 C79 -5(2) . . . . ?
C76 C75 C81 C79 -77.3(16) . . . . ?
P4 C75 C81 C79 156.5(12) . . . . ?
C80 C81 C82 C83 30(3) . . . . ?
C75 C81 C82 C83 -8(4) . . . . ?
C79 C81 C82 C83 21(2) . . . . ?
C80 C81 C82 C79 9(2) . . . . ?
C75 C81 C82 C79 -29(3) . . . . ?
C75 C81 C82 C80 -38.0(15) . . . . ?
C79 C81 C82 C80 -9(2) . . . . ?
C84 C79 C82 C83 -52(4) . . . . ?
C80 C79 C82 C83 -160(4) . . . . ?
C78 C79 C82 C83 -43(3) . . . . ?
C85 C79 C82 C83 -117(4) . . . . ?
C81 C79 C82 C83 -151(3) . . . . ?
C83 C79 C82 C81 151(3) . . . . ?
C84 C79 C82 C81 99(4) . . . . ?
C80 C79 C82 C81 -9(2) . . . . ?
C78 C79 C82 C81 108(2) . . . . ?
C85 C79 C82 C81 34(3) . . . . ?
C83 C79 C82 C80 160(4) . . . . ?
C84 C79 C82 C80 108(4) . . . . ?
C78 C79 C82 C80 117(2) . . . . ?
C85 C79 C82 C80 43(2) . . . . ?
C81 C79 C82 C80 9(2) . . . . ?
C84 C79 C83 C78 21(4) . . . . ?
C80 C79 C83 C78 -85(7) . . . . ?
C82 C79 C83 C78 -122(3) . . . . ?
C85 C79 C83 C78 -13(4) . . . . ?
C81 C79 C83 C78 -101(2) . . . . ?
C80 C79 C83 C84 -106(7) . . . . ?
C82 C79 C83 C84 -143(4) . . . . ?
C78 C79 C83 C84 -21(4) . . . . ?
C85 C79 C83 C84 -33(4) . . . . ?
C81 C79 C83 C84 -122(4) . . . . ?
C84 C79 C83 C82 143(4) . . . . ?
C80 C79 C83 C82 37(6) . . . . ?
C78 C79 C83 C82 122(3) . . . . ?
C85 C79 C83 C82 109(3) . . . . ?
C81 C79 C83 C82 21(2) . . . . ?
C84 C78 C83 C79 -27(4) . . . . ?
C77 C78 C83 C79 72(6) . . . . ?
C85 C78 C83 C79 10(3) . . . . ?
C77 C78 C83 C84 99(7) . . . . ?
C79 C78 C83 C84 27(4) . . . . ?
C85 C78 C83 C84 36(3) . . . . ?
C84 C78 C83 C82 -100(5) . . . . ?
C77 C78 C83 C82 -1(8) . . . . ?
C79 C78 C83 C82 -73(4) . . . . ?
C85 C78 C83 C82 -63(4) . . . . ?
C81 C82 C83 C79 -35(4) . . . . ?
C80 C82 C83 C79 -14(3) . . . . ?
C81 C82 C83 C78 45(5) . . . . ?
C79 C82 C83 C78 80(4) . . . . ?
C80 C82 C83 C78 66(4) . . . . ?
C81 C82 C83 C84 -1(6) . . . . ?
C79 C82 C83 C84 34(4) . . . . ?
C80 C82 C83 C84 20(5) . . . . ?
C83 C78 C84 C79 23(4) . . . . ?
C77 C78 C84 C79 -119(4) . . . . ?
C85 C78 C84 C79 -95(5) . . . . ?
C77 C78 C84 C83 -142(4) . . . . ?
C79 C78 C84 C83 -23(4) . . . . ?
C85 C78 C84 C83 -118(4) . . . . ?
C83 C78 C84 C85 118(4) . . . . ?
C77 C78 C84 C85 -24(6) . . . . ?
C79 C78 C84 C85 95(5) . . . . ?
C83 C78 C84 C77 142(4) . . . . ?
C79 C78 C84 C77 119(4) . . . . ?
C85 C78 C84 C77 24(6) . . . . ?
C83 C78 C84 C80 66(4) . . . . ?
C77 C78 C84 C80 -77(5) . . . . ?
C79 C78 C84 C80 42(3) . . . . ?
C85 C78 C84 C80 -52(3) . . . . ?
C83 C79 C84 C78 -30(5) . . . . ?
C80 C79 C84 C78 116(4) . . . . ?
C82 C79 C84 C78 17(6) . . . . ?
C85 C79 C84 C78 116(7) . . . . ?
C81 C79 C84 C78 73(5) . . . . ?
C80 C79 C84 C83 145(4) . . . . ?
C82 C79 C84 C83 47(4) . . . . ?
C78 C79 C84 C83 30(5) . . . . ?
C85 C79 C84 C83 145(4) . . . . ?
C81 C79 C84 C83 102(5) . . . . ?
C83 C79 C84 C85 -145(4) . . . . ?
C80 C79 C84 C85 0(5) . . . . ?
C82 C79 C84 C85 -99(4) . . . . ?
C78 C79 C84 C85 -116(7) . . . . ?
C81 C79 C84 C85 -43(6) . . . . ?
C83 C79 C84 C77 -78(4) . . . . ?
C80 C79 C84 C77 68(5) . . . . ?
C82 C79 C84 C77 -31(6) . . . . ?
C78 C79 C84 C77 -48(5) . . . . ?
C85 C79 C84 C77 68(3) . . . . ?
C81 C79 C84 C77 25(6) . . . . ?
C83 C79 C84 C80 -145(4) . . . . ?
C82 C79 C84 C80 -99(4) . . . . ?
C78 C79 C84 C80 -116(4) . . . . ?
C85 C79 C84 C80 0(5) . . . . ?
C81 C79 C84 C80 -43(2) . . . . ?
C79 C83 C84 C78 146(6) . . . . ?
C82 C83 C84 C78 104(4) . . . . ?
C78 C83 C84 C79 -146(6) . . . . ?
C82 C83 C84 C79 -42(5) . . . . ?
C79 C83 C84 C85 44(5) . . . . ?
C78 C83 C84 C85 -102(8) . . . . ?
C82 C83 C84 C85 2(9) . . . . ?
C79 C83 C84 C77 119(4) . . . . ?
C78 C83 C84 C77 -28(3) . . . . ?
C82 C83 C84 C77 77(4) . . . . ?
C79 C83 C84 C80 23(3) . . . . ?
C78 C83 C84 C80 -124(5) . . . . ?
C82 C83 C84 C80 -19(5) . . . . ?
C76 C77 C84 C78 -140(5) . . . . ?
C85 C77 C84 C78 -157(6) . . . . ?
C76 C77 C84 C79 -62(4) . . . . ?
C78 C77 C84 C79 78(6) . . . . ?
C85 C77 C84 C79 -79(4) . . . . ?
C76 C77 C84 C83 -106(3) . . . . ?
C78 C77 C84 C83 33(4) . . . . ?
C85 C77 C84 C83 -123(3) . . . . ?
C76 C77 C84 C85 17(2) . . . . ?
C78 C77 C84 C85 157(6) . . . . ?
C76 C77 C84 C80 -23(2) . . . . ?
C78 C77 C84 C80 117(5) . . . . ?
C85 C77 C84 C80 -39.7(16) . . . . ?
C80 C75 C85 C84 -51(4) . . . . ?
C76 C75 C85 C84 92(4) . . . . ?
C81 C75 C85 C84 -16(4) . . . . ?
P4 C75 C85 C84 -172(3) . . . . ?
C76 C75 C85 C80 144(2) . . . . ?
C81 C75 C85 C80 35.7(19) . . . . ?
P4 C75 C85 C80 -120(2) . . . . ?
C80 C75 C85 C76 -144(2) . . . . ?
C81 C75 C85 C76 -108.2(16) . . . . ?
P4 C75 C85 C76 96(2) . . . . ?
C80 C75 C85 C79 -29.9(19) . . . . ?
C76 C75 C85 C79 114(2) . . . . ?
C81 C75 C85 C79 6(2) . . . . ?
P4 C75 C85 C79 -150.2(17) . . . . ?
C80 C75 C85 C77 -115(2) . . . . ?
C76 C75 C85 C77 28.5(15) . . . . ?
C81 C75 C85 C77 -79.7(19) . . . . ?
P4 C75 C85 C77 124.3(19) . . . . ?
C80 C75 C85 C78 -74(2) . . . . ?
C76 C75 C85 C78 70(2) . . . . ?
C81 C75 C85 C78 -38(3) . . . . ?
P4 C75 C85 C78 166.1(16) . . . . ?
C78 C84 C85 C75 -64(7) . . . . ?
C79 C84 C85 C75 38(6) . . . . ?
C83 C84 C85 C75 9(9) . . . . ?
C77 C84 C85 C75 -83(3) . . . . ?
C80 C84 C85 C75 38(3) . . . . ?
C78 C84 C85 C80 -101(6) . . . . ?
C79 C84 C85 C80 0(4) . . . . ?
C83 C84 C85 C80 -29(7) . . . . ?
C77 C84 C85 C80 -120(2) . . . . ?
C78 C84 C85 C76 3(6) . . . . ?
C79 C84 C85 C76 105(5) . . . . ?
C83 C84 C85 C76 75(7) . . . . ?
C77 C84 C85 C76 -16(2) . . . . ?
C80 C84 C85 C76 105(2) . . . . ?
C78 C84 C85 C79 -102(7) . . . . ?
C83 C84 C85 C79 -29(4) . . . . ?
C77 C84 C85 C79 -120(5) . . . . ?
C80 C84 C85 C79 0(4) . . . . ?
C78 C84 C85 C77 19(5) . . . . ?
C79 C84 C85 C77 120(5) . . . . ?
C83 C84 C85 C77 91(7) . . . . ?
C80 C84 C85 C77 120(2) . . . . ?
C79 C84 C85 C78 102(7) . . . . ?
C83 C84 C85 C78 72(7) . . . . ?
C77 C84 C85 C78 -19(5) . . . . ?
C80 C84 C85 C78 101(6) . . . . ?
C81 C80 C85 C75 -52(2) . . . . ?
C79 C80 C85 C75 -139(2) . . . . ?
C82 C80 C85 C75 -102.8(18) . . . . ?
C84 C80 C85 C75 -139(3) . . . . ?
C75 C80 C85 C84 139(3) . . . . ?
C81 C80 C85 C84 87(4) . . . . ?
C79 C80 C85 C84 0(3) . . . . ?
C82 C80 C85 C84 36(3) . . . . ?
C75 C80 C85 C76 32.4(17) . . . . ?
C81 C80 C85 C76 -20(3) . . . . ?
C79 C80 C85 C76 -107(2) . . . . ?
C82 C80 C85 C76 -70(2) . . . . ?
C84 C80 C85 C76 -107(4) . . . . ?
C75 C80 C85 C79 139(2) . . . . ?
C81 C80 C85 C79 87(3) . . . . ?
C82 C80 C85 C79 36.4(18) . . . . ?
C84 C80 C85 C79 0(3) . . . . ?
C75 C80 C85 C77 80(2) . . . . ?
C81 C80 C85 C77 28(3) . . . . ?
C79 C80 C85 C77 -59(2) . . . . ?
C82 C80 C85 C77 -22(2) . . . . ?
C84 C80 C85 C77 -59(3) . . . . ?
C75 C80 C85 C78 116.4(19) . . . . ?
C81 C80 C85 C78 64(2) . . . . ?
C79 C80 C85 C78 -22.8(19) . . . . ?
C82 C80 C85 C78 13.7(19) . . . . ?
C84 C80 C85 C78 -23(3) . . . . ?
C77 C76 C85 C75 139(2) . . . . ?
C77 C76 C85 C84 20(3) . . . . ?
C75 C76 C85 C84 -119(3) . . . . ?
C77 C76 C85 C80 110(2) . . . . ?
C75 C76 C85 C80 -28.5(16) . . . . ?
C77 C76 C85 C79 58(2) . . . . ?
C75 C76 C85 C79 -81(2) . . . . ?
C75 C76 C85 C77 -139(2) . . . . ?
C77 C76 C85 C78 21.0(19) . . . . ?
C75 C76 C85 C78 -118(2) . . . . ?
C83 C79 C85 C75 -106(4) . . . . ?
C84 C79 C85 C75 -149(5) . . . . ?
C80 C79 C85 C75 30.8(18) . . . . ?
C82 C79 C85 C75 -28(3) . . . . ?
C78 C79 C85 C75 -117(2) . . . . ?
C81 C79 C85 C75 -4.5(18) . . . . ?
C83 C79 C85 C84 43(5) . . . . ?
C80 C79 C85 C84 180(6) . . . . ?
C82 C79 C85 C84 121(6) . . . . ?
C78 C79 C85 C84 32(5) . . . . ?
C81 C79 C85 C84 145(5) . . . . ?
C83 C79 C85 C80 -137(5) . . . . ?
C84 C79 C85 C80 -180(6) . . . . ?
C82 C79 C85 C80 -59(3) . . . . ?
C78 C79 C85 C80 -148(3) . . . . ?
C81 C79 C85 C80 -35.3(16) . . . . ?
C83 C79 C85 C76 -46(4) . . . . ?
C84 C79 C85 C76 -89(5) . . . . ?
C80 C79 C85 C76 91(2) . . . . ?
C82 C79 C85 C76 32(3) . . . . ?
C78 C79 C85 C76 -57(2) . . . . ?
C81 C79 C85 C76 55.8(19) . . . . ?
C83 C79 C85 C77 -8(4) . . . . ?
C84 C79 C85 C77 -51(5) . . . . ?
C80 C79 C85 C77 129(2) . . . . ?
C82 C79 C85 C77 70(3) . . . . ?
C78 C79 C85 C77 -18.7(16) . . . . ?
C81 C79 C85 C77 93.7(15) . . . . ?
C83 C79 C85 C78 10(3) . . . . ?
C84 C79 C85 C78 -32(5) . . . . ?
C80 C79 C85 C78 148(3) . . . . ?
C82 C79 C85 C78 89(3) . . . . ?
C81 C79 C85 C78 112(2) . . . . ?
C76 C77 C85 C75 -35.8(18) . . . . ?
C78 C77 C85 C75 112(2) . . . . ?
C84 C77 C85 C75 123(3) . . . . ?
C76 C77 C85 C84 -159(3) . . . . ?
C78 C77 C85 C84 -11(3) . . . . ?
C76 C77 C85 C80 -87(2) . . . . ?
C78 C77 C85 C80 61(2) . . . . ?
C84 C77 C85 C80 72(3) . . . . ?
C78 C77 C85 C76 148(3) . . . . ?
C84 C77 C85 C76 159(3) . . . . ?
C76 C77 C85 C79 -128(2) . . . . ?
C78 C77 C85 C79 20(2) . . . . ?
C84 C77 C85 C79 31(2) . . . . ?
C76 C77 C85 C78 -148(3) . . . . ?
C84 C77 C85 C78 11(3) . . . . ?
C75 P4 C86 C91 -44.5(12) . . . . ?
C62 P4 C86 C91 -153.2(10) . . . . ?
Rh2 P4 C86 C91 85.3(10) . . . . ?
C75 P4 C86 C87 136.2(12) . . . . ?
C62 P4 C86 C87 27.6(13) . . . . ?
Rh2 P4 C86 C87 -94.0(11) . . . . ?
C91 C86 C87 C88 -1(2) . . . . ?
P4 C86 C87 C88 178.6(14) . . . . ?
C86 C87 C88 C89 4(3) . . . . ?
C87 C88 C89 C90 -4(3) . . . . ?
C88 C89 C90 C91 0(3) . . . . ?
C87 C86 C91 C90 -2.2(19) . . . . ?
P4 C86 C91 C90 178.6(9) . . . . ?
C89 C90 C91 C86 2(2) . . . . ?
C97 N8 C92 C100 -128(3) . . . . ?
C96 N8 C92 C100 -81(3) . . . . ?
Rh2 N8 C92 C100 97(3) . . . . ?
C100 N8 C92 C93 82(4) . . . . ?
C97 N8 C92 C93 -46(3) . . . . ?
C96 N8 C92 C93 1(3) . . . . ?
Rh2 N8 C92 C93 179(2) . . . . ?
C100 N8 C92 C99 52(3) . . . . ?
C97 N8 C92 C99 -77(2) . . . . ?
C96 N8 C92 C99 -29(3) . . . . ?
Rh2 N8 C92 C99 148.9(18) . . . . ?
C100 N8 C92 C97 128(3) . . . . ?
C96 N8 C92 C97 47.1(15) . . . . ?
Rh2 N8 C92 C97 -134.6(17) . . . . ?
C100 C92 C93 C99 0(5) . . . . ?
N8 C92 C93 C99 -66(5) . . . . ?
C97 C92 C93 C99 -95(5) . . . . ?
C100 C92 C93 C94 69(4) . . . . ?
N8 C92 C93 C94 3(4) . . . . ?
C99 C92 C93 C94 70(5) . . . . ?
C97 C92 C93 C94 -25(3) . . . . ?
N8 C92 C93 C100 -66(3) . . . . ?
C99 C92 C93 C100 0(5) . . . . ?
C97 C92 C93 C100 -94(3) . . . . ?
C92 C93 C94 C99 -78(4) . . . . ?
C100 C93 C94 C99 -47(3) . . . . ?
C99 C93 C94 C98 119(4) . . . . ?
C92 C93 C94 C98 41(3) . . . . ?
C100 C93 C94 C98 72(2) . . . . ?
C99 C93 C94 C95 69(4) . . . . ?
C92 C93 C94 C95 -8(4) . . . . ?
C100 C93 C94 C95 23(3) . . . . ?
C99 C94 C95 C98 109(2) . . . . ?
C93 C94 C95 C98 77(3) . . . . ?
C99 C94 C95 C96 41(3) . . . . ?
C93 C94 C95 C96 9(4) . . . . ?
C98 C94 C95 C96 -68(2) . . . . ?
C99 C94 C95 C97 71(2) . . . . ?
C93 C94 C95 C97 39(3) . . . . ?
C98 C94 C95 C97 -38.0(16) . . . . ?
C100 N8 C96 C97 -121(2) . . . . ?
C92 N8 C96 C97 -79(2) . . . . ?
Rh2 N8 C96 C97 102.4(18) . . . . ?
C100 N8 C96 C95 -42(3) . . . . ?
C97 N8 C96 C95 79(3) . . . . ?
C92 N8 C96 C95 0(3) . . . . ?
Rh2 N8 C96 C95 -178.7(18) . . . . ?
C100 N8 C96 C98 -80(2) . . . . ?
C97 N8 C96 C98 41.3(18) . . . . ?
C92 N8 C96 C98 -38(2) . . . . ?
Rh2 N8 C96 C98 143.8(13) . . . . ?
C98 C95 C96 C97 1(3) . . . . ?
C94 C95 C96 C97 58(3) . . . . ?
C98 C95 C96 N8 -62(3) . . . . ?
C94 C95 C96 N8 -4(4) . . . . ?
C97 C95 C96 N8 -63(2) . . . . ?
C94 C95 C96 C98 58(2) . . . . ?
C97 C95 C96 C98 -1(3) . . . . ?
C95 C96 C97 N8 -124.9(19) . . . . ?
C98 C96 C97 N8 -124.3(19) . . . . ?
N8 C96 C97 C98 124.3(19) . . . . ?
C95 C96 C97 C98 -1(2) . . . . ?
N8 C96 C97 C95 124.9(19) . . . . ?
C98 C96 C97 C95 1(2) . . . . ?
N8 C96 C97 C92 37.5(10) . . . . ?
C95 C96 C97 C92 -87.4(18) . . . . ?
C98 C96 C97 C92 -86.9(17) . . . . ?
C100 N8 C97 C96 77(3) . . . . ?
C92 N8 C97 C96 114(2) . . . . ?
Rh2 N8 C97 C96 -109.4(18) . . . . ?
C100 N8 C97 C98 3(4) . . . . ?
C92 N8 C97 C98 40(3) . . . . ?
C96 N8 C97 C98 -74(3) . . . . ?
Rh2 N8 C97 C98 176(2) . . . . ?
C100 N8 C97 C95 38(2) . . . . ?
C92 N8 C97 C95 75.5(18) . . . . ?
C96 N8 C97 C95 -38.5(18) . . . . ?
Rh2 N8 C97 C95 -147.9(11) . . . . ?
C100 N8 C97 C92 -37(2) . . . . ?
C96 N8 C97 C92 -114(2) . . . . ?
Rh2 N8 C97 C92 136.6(16) . . . . ?
C98 C95 C97 C96 -179(4) . . . . ?
C94 C95 C97 C96 -130(3) . . . . ?
C98 C95 C97 N8 -129(3) . . . . ?
C96 C95 C97 N8 50(2) . . . . ?
C94 C95 C97 N8 -79.6(18) . . . . ?
C96 C95 C97 C98 179(4) . . . . ?
C94 C95 C97 C98 49(2) . . . . ?
C98 C95 C97 C92 -89(2) . . . . ?
C96 C95 C97 C92 91(2) . . . . ?
C94 C95 C97 C92 -39.4(16) . . . . ?
C96 C95 C98 C97 -1(2) . . . . ?
C94 C95 C98 C97 -124(2) . . . . ?
C96 C95 C98 C94 123.2(18) . . . . ?
C97 C95 C98 C94 124(2) . . . . ?
C94 C95 C98 C96 -123.2(18) . . . . ?
C97 C95 C98 C96 1(2) . . . . ?
C96 C97 C98 C95 1(3) . . . . ?
N8 C97 C98 C95 64(3) . . . . ?
C92 C97 C98 C95 89(2) . . . . ?
C96 C97 C98 C94 -62(3) . . . . ?
N8 C97 C98 C94 2(4) . . . . ?
C95 C97 C98 C94 -62(3) . . . . ?
C92 C97 C98 C94 27(3) . . . . ?
N8 C97 C98 C96 63(3) . . . . ?
C95 C97 C98 C96 -1(3) . . . . ?
C92 C97 C98 C96 89(2) . . . . ?
C99 C94 C98 C95 -90(3) . . . . ?
C93 C94 C98 C95 -122(2) . . . . ?
C99 C94 C98 C97 -13(4) . . . . ?
C93 C94 C98 C97 -45(3) . . . . ?
C95 C94 C98 C97 77(3) . . . . ?
C99 C94 C98 C96 -47(3) . . . . ?
C93 C94 C98 C96 -79(2) . . . . ?
C95 C94 C98 C96 42.9(17) . . . . ?
C97 C96 C98 C95 -179(3) . . . . ?
N8 C96 C98 C95 132(2) . . . . ?
N8 C96 C98 C97 -49(2) . . . . ?
C95 C96 C98 C97 179(3) . . . . ?
C97 C96 C98 C94 131(3) . . . . ?
N8 C96 C98 C94 82.0(19) . . . . ?
C95 C96 C98 C94 -50(2) . . . . ?
C92 C93 C99 C94 120(2) . . . . ?
C100 C93 C99 C94 120(3) . . . . ?
C92 C93 C99 C100 0(3) . . . . ?
C94 C93 C99 C100 -120(3) . . . . ?
C94 C93 C99 C92 -120(2) . . . . ?
C100 C93 C99 C92 0(3) . . . . ?
C98 C94 C99 C93 -71(4) . . . . ?
C95 C94 C99 C93 -123(4) . . . . ?
C93 C94 C99 C100 91(5) . . . . ?
C98 C94 C99 C100 20(4) . . . . ?
C95 C94 C99 C100 -32(4) . . . . ?
C93 C94 C99 C92 53(3) . . . . ?
C98 C94 C99 C92 -18(3) . . . . ?
C95 C94 C99 C92 -70(3) . . . . ?
C100 C92 C99 C93 180(6) . . . . ?
N8 C92 C99 C93 129(5) . . . . ?
C97 C92 C99 C93 90(5) . . . . ?
C100 C92 C99 C94 120(3) . . . . ?
C93 C92 C99 C94 -60(4) . . . . ?
N8 C92 C99 C94 69(3) . . . . ?
C97 C92 C99 C94 29(3) . . . . ?
C93 C92 C99 C100 -180(6) . . . . ?
N8 C92 C99 C100 -50(2) . . . . ?
C97 C92 C99 C100 -90(3) . . . . ?
C93 C92 C100 N8 -128(2) . . . . ?
C99 C92 C100 N8 -128(2) . . . . ?
C97 C92 C100 N8 -30.7(13) . . . . ?
C93 C92 C100 C99 0(3) . . . . ?
N8 C92 C100 C99 128(2) . . . . ?
C97 C92 C100 C99 97.6(19) . . . . ?
N8 C92 C100 C93 128(2) . . . . ?
C99 C92 C100 C93 0(3) . . . . ?
C97 C92 C100 C93 97(2) . . . . ?
C97 N8 C100 C92 65(3) . . . . ?
C96 N8 C100 C92 112(2) . . . . ?
Rh2 N8 C100 C92 -109(2) . . . . ?
C97 N8 C100 C99 5(4) . . . . ?
C92 N8 C100 C99 -60(3) . . . . ?
C96 N8 C100 C99 52(3) . . . . ?
Rh2 N8 C100 C99 -169(2) . . . . ?
C97 N8 C100 C93 27(3) . . . . ?
C92 N8 C100 C93 -37(2) . . . . ?
C96 N8 C100 C93 74(2) . . . . ?
Rh2 N8 C100 C93 -146.7(17) . . . . ?
C93 C99 C100 C92 0(5) . . . . ?
C94 C99 C100 C92 -76(4) . . . . ?
C93 C99 C100 N8 59(6) . . . . ?
C94 C99 C100 N8 -17(5) . . . . ?
C92 C99 C100 N8 59(3) . . . . ?
C94 C99 C100 C93 -76(5) . . . . ?
C92 C99 C100 C93 0(5) . . . . ?
C99 C93 C100 C92 180(6) . . . . ?
C94 C93 C100 C92 -122(3) . . . . ?
C99 C93 C100 N8 -130(5) . . . . ?
C92 C93 C100 N8 51(3) . . . . ?
C94 C93 C100 N8 -71(3) . . . . ?
C92 C93 C100 C99 -180(6) . . . . ?
C94 C93 C100 C99 59(5) . . . . ?
C35 C34 C111 C29 -4(5) . . . . ?
C28 C29 C111 C34 3(4) . . . . ?
